data_2105271
loop_
_publ_author_name
'Garc\'ia-Tu\~n\'on, Esther'
'Dacu\~na, Bruno'
'Zaragoza, Guillermo'
'Franco, Jaime'
'Guiti\'an, Francisco'

_publ_section_title
;
 Cl--OH ion-exchanging process in chlorapatite
 (Ca~5~(PO~4~)~3~Cl~<i>x~</i>(OH)~1{-~<i>x</i>}) -- a deep insight
;
_journal_coeditor_code ZB5021
_journal_issue 5
_journal_name_full 'Acta Crystallographica Section B'
_journal_page_first 467
_journal_page_last 479
_journal_paper_doi 10.1107/S0108768112019520
_journal_volume 68
_journal_year 2012
_chemical_compound_source 'synthesis as described'
_chemical_formula_moiety 'Ca5 Cl1 O12 P3'
_chemical_formula_sum 'Ca5 Cl O12 P3'
_chemical_formula_weight 520.76
_chemical_name_systematic
;
 ?
;
_space_group_IT_number 14
_symmetry_cell_setting monoclinic
_symmetry_Int_Tables_number 14
_symmetry_space_group_name_Hall '-P 2ybc'
_symmetry_space_group_name_H-M 'P 1 21/c 1'
_atom_sites_solution_primary direct
_atom_sites_solution_secondary difmap
_audit_conform_dict_location ftp://ftp.iucr.org/pub/cif_core.dic
_audit_conform_dict_name cif_core.dic
_audit_conform_dict_version 2.4
_audit_creation_date 2010-10-04
_audit_creation_method 'WinGX routine CIF_UPDATE'
_cell_angle_alpha 90
_cell_angle_beta 119.965(2)
_cell_angle_gamma 90
_cell_formula_units_Z 4
_cell_length_a 9.6434(3)
_cell_length_b 6.7635(2)
_cell_length_c 19.2846(6)
_cell_measurement_reflns_used 1997
_cell_measurement_temperature 293(2)
_cell_measurement_theta_max 27.02
_cell_measurement_theta_min 5.74
_cell_measurement_wavelength 0.71073
_cell_volume 1089.67(6)
_computing_cell_refinement 'APPEX2 (BRUKER AXS, 2005)'
_computing_data_collection 'APPEX2 (BRUKER AXS, 2005)'
_computing_data_reduction 'APPEX2 (BRUKER AXS, 2005)'
_computing_molecular_graphics 'Ortep-3 for Windows (Farrugia, 1997)'
_computing_publication_material 'WinGX publication routines (Farrugia, 1999)'
_computing_structure_refinement 'SHELXL-97 (Sheldrick, 2008)'
_computing_structure_solution 'SIR2004 (Giacovazzo et al, 2004)'
_diffrn_ambient_temperature 293(2)
_diffrn_measured_fraction_theta_full 0.991
_diffrn_measured_fraction_theta_max 0.991
_diffrn_measurement_device 'four-circle diffractometer'
_diffrn_measurement_device_type 'BRUKER APPEX-II CCD'
_diffrn_measurement_method 'omega and phi scans'
_diffrn_radiation_monochromator graphite
_diffrn_radiation_probe x-ray
_diffrn_radiation_source 'fine-focus sealed tube'
_diffrn_radiation_type MoK\a
_diffrn_radiation_wavelength 0.7107
_diffrn_reflns_av_R_equivalents 0.0536
_diffrn_reflns_av_unetI/netI 0.0543
_diffrn_reflns_limit_h_max 10
_diffrn_reflns_limit_h_min -12
_diffrn_reflns_limit_k_max 8
_diffrn_reflns_limit_k_min 0
_diffrn_reflns_limit_l_max 24
_diffrn_reflns_limit_l_min 0
_diffrn_reflns_number 12810
_diffrn_reflns_theta_full 26.38
_diffrn_reflns_theta_max 26.38
_diffrn_reflns_theta_min 2.44
_exptl_absorpt_coefficient_mu 3.211
_exptl_absorpt_correction_T_max 1
_exptl_absorpt_correction_T_min 0.8148
_exptl_absorpt_correction_type multi-scan
_exptl_absorpt_process_details 'BRUKER SADABS'
_exptl_crystal_colour colourless
_exptl_crystal_density_diffrn 3.174
_exptl_crystal_density_method 'not measured'
_exptl_crystal_description needle
_exptl_crystal_F_000 1032
_exptl_crystal_size_max 0.34
_exptl_crystal_size_mid 0.02
_exptl_crystal_size_min 0.02
_refine_diff_density_max 1.118
_refine_diff_density_min -0.76
_refine_diff_density_rms 0.162
_refine_ls_extinction_method none
_refine_ls_goodness_of_fit_ref 1.016
_refine_ls_hydrogen_treatment noref
_refine_ls_matrix_type full
_refine_ls_number_parameters 129
_refine_ls_number_reflns 2208
_refine_ls_number_restraints 0
_refine_ls_restrained_S_all 1.016
_refine_ls_R_factor_all 0.1022
_refine_ls_R_factor_gt 0.0387
_refine_ls_shift/su_max 0.005
_refine_ls_shift/su_mean 0.001
_refine_ls_structure_factor_coef Fsqd
_refine_ls_weighting_details 'calc w=1/[\s^2^(Fo^2^)+(0.0478P)^2^+0.0000P] where P=(Fo^2^+2Fc^2^)/3'
_refine_ls_weighting_scheme calc
_refine_ls_wR_factor_gt 0.0916
_refine_ls_wR_factor_ref 0.1093
_reflns_number_gt 981
_reflns_number_total 2208
_reflns_threshold_expression >2\s(I)
_cod_data_source_file zb5021.cif
_cod_data_source_block H_mono
_cod_original_sg_symbol_H-M 'P 21/c'
_cod_original_formula_sum 'Ca5 Cl1 O12 P3'
_cod_database_code 2105271

loop_
_symmetry_equiv_pos_as_xyz
'x, y, z'
'-x, y+1/2, -z+1/2'
'-x, -y, -z'
'x, -y-1/2, z-1/2'

loop_
_atom_site_label
_atom_site_type_symbol
_atom_site_fract_x
_atom_site_fract_y
_atom_site_fract_z
_atom_site_U_iso_or_equiv
_atom_site_adp_type
_atom_site_occupancy
_atom_site_symmetry_multiplicity
_atom_site_calc_flag
_atom_site_refinement_flags
_atom_site_disorder_group
Ca1 Ca 0.74415(12) 1.2492(3) 0.00231(6) 0.0098(3) Uani 1 1 d . .
Ca2 Ca 0.6665(2) 0.9970(3) 0.16674(11) 0.0098(4) Uani 1 1 d . .
Ca3 Ca 0.6666(2) 0.5041(3) 0.16651(11) 0.0101(5) Uani 1 1 d . .
Ca4 Ca 0.26033(12) 0.2512(3) 0.12800(6) 0.0099(3) Uani 1 1 d . .
Ca5 Ca 0.00446(12) 0.7504(3) 0.13023(6) 0.0104(3) Uani 1 1 d . .
O1 O 0.9148(6) 1.0745(7) 0.1304(3) 0.0135(3) Uani 1 1 d . .
O2 O 0.8728(4) 1.2545(11) 0.2326(2) 0.0135(3) Uani 1 1 d . .
O3 O 0.5929(4) 1.2518(11) 0.0638(2) 0.0135(3) Uani 1 1 d . .
O4 O 0.3638(6) 1.0590(7) 0.0463(3) 0.0135(3) Uani 1 1 d . .
O5 O 0.5347(4) 1.2471(10) 0.2037(2) 0.0135(3) Uani 1 1 d . .
O6 O 0.7315(6) 1.0623(8) 0.3220(3) 0.0135(3) Uani 1 1 d . .
O7 O 0.6570(4) 0.7546(10) 0.0746(2) 0.0135(3) Uani 1 1 d . .
O8 O 0.8513(4) 0.7532(10) 0.2542(2) 0.0135(3) Uani 1 1 d . .
O9 O 0.4927(4) 0.7486(10) 0.1719(2) 0.0135(3) Uani 1 1 d . .
O10 O 0.9126(6) 0.4398(8) 0.1369(3) 0.0135(3) Uani 1 1 d . .
O11 O 0.7345(6) 0.4280(8) 0.3246(3) 0.0135(3) Uani 1 1 d . .
O12 O 0.3427(5) 0.4247(7) 0.0405(3) 0.0135(3) Uani 1 1 d . .
P1 P 0.96764(14) 1.2494(4) 0.18748(8) 0.0064(3) Uani 1 1 d . .
P2 P 0.40738(14) 1.2488(4) 0.01621(8) 0.0067(3) Uani 1 1 d . .
P3 P 0.62523(14) 1.2513(4) 0.29621(8) 0.0069(3) Uani 1 1 d . .
Cl1A Cl 0.0009(13) 0.5532(8) 0.0012(8) 0.0301(8) Uani 0.493(4) 1 d P 1
Cl1B Cl -0.0006(10) 0.9400(7) -0.0013(6) 0.0301(8) Uani 0.507(4) 1 d P 2

loop_
_atom_site_aniso_label
_atom_site_aniso_U_11
_atom_site_aniso_U_22
_atom_site_aniso_U_33
_atom_site_aniso_U_23
_atom_site_aniso_U_13
_atom_site_aniso_U_12
Ca1 0.0120(5) 0.0079(5) 0.0105(6) 0.0034(12) 0.0063(5) 0.0006(10)
Ca2 0.0111(9) 0.0044(9) 0.0109(12) 0.0006(9) 0.0032(9) 0.0005(8)
Ca3 0.0149(10) 0.0053(10) 0.0124(12) 0.0004(9) 0.0084(10) 0.0000(8)
Ca4 0.0100(5) 0.0082(5) 0.0103(6) 0.0021(12) 0.0041(5) 0.0023(11)
Ca5 0.0120(5) 0.0092(5) 0.0094(6) 0.0000(12) 0.0048(5) -0.0013(11)
O1 0.0143(6) 0.0128(6) 0.0131(7) -0.0005(11) 0.0067(5) 0.0003(10)
O2 0.0143(6) 0.0128(6) 0.0131(7) -0.0005(11) 0.0067(5) 0.0003(10)
O3 0.0143(6) 0.0128(6) 0.0131(7) -0.0005(11) 0.0067(5) 0.0003(10)
O4 0.0143(6) 0.0128(6) 0.0131(7) -0.0005(11) 0.0067(5) 0.0003(10)
O5 0.0143(6) 0.0128(6) 0.0131(7) -0.0005(11) 0.0067(5) 0.0003(10)
O6 0.0143(6) 0.0128(6) 0.0131(7) -0.0005(11) 0.0067(5) 0.0003(10)
O7 0.0143(6) 0.0128(6) 0.0131(7) -0.0005(11) 0.0067(5) 0.0003(10)
O8 0.0143(6) 0.0128(6) 0.0131(7) -0.0005(11) 0.0067(5) 0.0003(10)
O9 0.0143(6) 0.0128(6) 0.0131(7) -0.0005(11) 0.0067(5) 0.0003(10)
O10 0.0143(6) 0.0128(6) 0.0131(7) -0.0005(11) 0.0067(5) 0.0003(10)
O11 0.0143(6) 0.0128(6) 0.0131(7) -0.0005(11) 0.0067(5) 0.0003(10)
O12 0.0143(6) 0.0128(6) 0.0131(7) -0.0005(11) 0.0067(5) 0.0003(10)
P1 0.0065(6) 0.0064(6) 0.0056(7) -0.0022(15) 0.0025(5) 0.0032(13)
P2 0.0073(6) 0.0071(6) 0.0056(7) 0.0025(15) 0.0031(5) 0.0036(13)
P3 0.0072(6) 0.0070(7) 0.0068(7) -0.0020(15) 0.0038(6) 0.0045(13)
Cl1A 0.0173(8) 0.057(2) 0.0176(11) -0.003(6) 0.0100(8) 0.000(5)
Cl1B 0.0173(8) 0.057(2) 0.0176(11) -0.003(6) 0.0100(8) 0.000(5)

loop_
_atom_type_symbol
_atom_type_description
_atom_type_scat_dispersion_real
_atom_type_scat_dispersion_imag
_atom_type_scat_source
Ca Ca 0.2262 0.3064 'International Tables Vol C Tables 4.2.6.8 and 6.1.1.4'
Cl Cl 0.1484 0.1585 'International Tables Vol C Tables 4.2.6.8 and 6.1.1.4'
O O 0.0106 0.006 'International Tables Vol C Tables 4.2.6.8 and 6.1.1.4'
P P 0.1023 0.0942 'International Tables Vol C Tables 4.2.6.8 and 6.1.1.4'
K K 0.2009 0.2494 'International Tables Vol C Tables 4.2.6.8 and 6.1.1.4'

loop_
_geom_angle_atom_site_label_1
_geom_angle_atom_site_label_2
_geom_angle_atom_site_label_3
_geom_angle
_geom_angle_site_symmetry_1
_geom_angle_site_symmetry_3
O3 Ca1 O4 86.7(2) . 3_675
O3 Ca1 O12 88.1(2) . 3_675
O4 Ca1 O12 133.89(14) 3_675 3_675
O3 Ca1 O1 76.45(16) . .
O4 Ca1 O1 85.09(19) 3_675 .
O12 Ca1 O1 137.53(19) 3_675 .
O3 Ca1 O10 73.93(16) . 1_565
O4 Ca1 O10 141.19(19) 3_675 1_565
O12 Ca1 O10 79.74(18) 3_675 1_565
O1 Ca1 O10 58.08(11) . 1_565
O3 Ca1 Cl1B 143.2(3) . 3_675
O4 Ca1 Cl1B 78.74(17) 3_675 3_675
O12 Ca1 Cl1B 125.97(18) 3_675 3_675
O1 Ca1 Cl1B 68.8(2) . 3_675
O10 Ca1 Cl1B 96.9(2) 1_565 3_675
O3 Ca1 Cl1A 142.5(3) . 3_675
O4 Ca1 Cl1A 129.6(2) 3_675 3_675
O12 Ca1 Cl1A 73.18(19) 3_675 3_675
O1 Ca1 Cl1A 95.6(3) . 3_675
O10 Ca1 Cl1A 71.0(3) 1_565 3_675
Cl1B Ca1 Cl1A 55.47(10) 3_675 3_675
O3 Ca1 O9 104.83(11) . 3_675
O4 Ca1 O9 67.03(19) 3_675 3_675
O12 Ca1 O9 70.23(19) 3_675 3_675
O1 Ca1 O9 151.81(19) . 3_675
O10 Ca1 O9 149.97(19) 1_565 3_675
Cl1B Ca1 O9 100.2(2) 3_675 3_675
Cl1A Ca1 O9 99.0(3) 3_675 3_675
O3 Ca1 P1 70.24(10) . .
O4 Ca1 P1 112.27(16) 3_675 .
O12 Ca1 P1 108.79(15) 3_675 .
O1 Ca1 P1 28.75(12) . .
O10 Ca1 P1 29.58(12) 1_565 .
Cl1B Ca1 P1 84.3(2) 3_675 .
Cl1A Ca1 P1 85.2(3) 3_675 .
O9 Ca1 P1 175.06(7) 3_675 .
O3 Ca1 Cl1A 133.4(2) . 1_665
O4 Ca1 Cl1A 139.9(2) 3_675 1_665
O12 Ca1 Cl1A 62.70(19) 3_675 1_665
O1 Ca1 Cl1A 100.4(2) . 1_665
O10 Ca1 Cl1A 66.0(2) 1_565 1_665
Cl1B Ca1 Cl1A 66.9(2) 3_675 1_665
Cl1A Ca1 Cl1A 11.4(3) 3_675 1_665
O9 Ca1 Cl1A 98.5(2) 3_675 1_665
P1 Ca1 Cl1A 85.0(2) . 1_665
O3 Ca1 Cl1B 134.3(2) . 1_655
O4 Ca1 Cl1B 66.68(18) 3_675 1_655
O12 Ca1 Cl1B 137.19(18) 3_675 1_655
O1 Ca1 Cl1B 65.3(2) . 1_655
O10 Ca1 Cl1B 103.7(2) 1_565 1_655
Cl1B Ca1 Cl1B 12.7(2) 3_675 1_655
Cl1A Ca1 Cl1B 68.1(2) 3_675 1_655
O9 Ca1 Cl1B 98.1(2) 3_675 1_655
P1 Ca1 Cl1B 85.82(18) . 1_655
Cl1A Ca1 Cl1B 79.53(8) 1_665 1_655
O3 Ca1 P2 22.68(9) . .
O4 Ca1 P2 77.04(12) 3_675 .
O12 Ca1 P2 80.88(12) 3_675 .
O1 Ca1 P2 96.10(11) . .
O10 Ca1 P2 93.84(11) 1_565 .
Cl1B Ca1 P2 152.47(16) 3_675 .
Cl1A Ca1 P2 151.75(16) 3_675 .
O9 Ca1 P2 82.16(7) 3_675 .
P1 Ca1 P2 92.92(4) . .
Cl1A Ca1 P2 140.34(16) 1_665 .
Cl1B Ca1 P2 139.93(15) 1_655 .
O7 Ca2 O8 77.86(17) . .
O7 Ca2 O9 77.46(16) . .
O8 Ca2 O9 77.24(17) . .
O7 Ca2 O5 150.11(15) . .
O8 Ca2 O5 125.98(15) . .
O9 Ca2 O5 89.83(19) . .
O7 Ca2 O3 89.53(19) . .
O8 Ca2 O3 150.11(13) . .
O9 Ca2 O3 126.70(16) . .
O5 Ca2 O3 76.46(16) . .
O7 Ca2 O2 126.13(15) . .
O8 Ca2 O2 89.91(19) . .
O9 Ca2 O2 150.47(14) . .
O5 Ca2 O2 76.27(16) . .
O3 Ca2 O2 75.72(17) . .
O7 Ca2 O4 81.00(15) . .
O8 Ca2 O4 144.64(18) . .
O9 Ca2 O4 70.68(16) . .
O5 Ca2 O4 69.24(14) . .
O3 Ca2 O4 56.21(14) . .
O2 Ca2 O4 125.44(18) . .
O7 Ca2 O6 144.90(18) . .
O8 Ca2 O6 70.22(16) . .
O9 Ca2 O6 81.56(14) . .
O5 Ca2 O6 55.98(15) . .
O3 Ca2 O6 125.53(18) . .
O2 Ca2 O6 69.03(14) . .
O4 Ca2 O6 117.90(16) . .
O7 Ca2 O1 70.64(15) . .
O8 Ca2 O1 83.07(14) . .
O9 Ca2 O1 145.34(18) . .
O5 Ca2 O1 124.73(17) . .
O3 Ca2 O1 67.14(14) . .
O2 Ca2 O1 55.78(14) . .
O4 Ca2 O1 115.95(17) . .
O6 Ca2 O1 118.07(17) . .
O7 Ca2 P2 88.17(13) . .
O8 Ca2 P2 166.01(14) . .
O9 Ca2 P2 99.42(13) . .
O5 Ca2 P2 67.11(11) . .
O3 Ca2 P2 27.84(9) . .
O2 Ca2 P2 98.88(14) . .
O4 Ca2 P2 28.77(11) . .
O6 Ca2 P2 123.09(13) . .
O1 Ca2 P2 92.86(12) . .
O7 Ca2 P3 166.47(13) . .
O8 Ca2 P3 99.12(12) . .
O9 Ca2 P3 89.01(13) . .
O5 Ca2 P3 27.52(10) . .
O3 Ca2 P3 98.92(14) . .
O2 Ca2 P3 66.64(10) . .
O4 Ca2 P3 94.87(12) . .
O6 Ca2 P3 28.94(11) . .
O1 Ca2 P3 122.40(12) . .
P2 Ca2 P3 94.36(7) . .
O7 Ca2 P1 98.83(11) . .
O8 Ca2 P1 88.27(13) . .
O9 Ca2 P1 165.48(15) . .
O5 Ca2 P1 99.57(14) . .
O3 Ca2 P1 66.78(10) . .
O2 Ca2 P1 27.75(9) . .
O4 Ca2 P1 122.99(13) . .
O6 Ca2 P1 94.48(12) . .
O1 Ca2 P1 28.20(11) . .
P2 Ca2 P1 94.45(7) . .
P3 Ca2 P1 94.24(7) . .
O9 Ca3 O7 77.11(16) . .
O9 Ca3 O8 77.03(17) . .
O7 Ca3 O8 76.70(16) . .
O9 Ca3 O2 149.91(14) . 1_545
O7 Ca3 O2 126.33(15) . 1_545
O8 Ca3 O2 89.63(19) . 1_545
O9 Ca3 O3 126.37(16) . 1_545
O7 Ca3 O3 90.33(18) . 1_545
O8 Ca3 O3 150.40(13) . 1_545
O2 Ca3 O3 76.67(17) 1_545 1_545
O9 Ca3 O5 90.01(19) . 1_545
O7 Ca3 O5 150.59(15) . 1_545
O8 Ca3 O5 126.47(15) . 1_545
O2 Ca3 O5 76.31(16) 1_545 1_545
O3 Ca3 O5 76.07(16) 1_545 1_545
O9 Ca3 O10 144.81(19) . .
O7 Ca3 O10 71.23(16) . .
O8 Ca3 O10 81.07(15) . .
O2 Ca3 O10 55.34(14) 1_545 .
O3 Ca3 O10 69.52(14) 1_545 .
O5 Ca3 O10 125.18(17) 1_545 .
O9 Ca3 O11 82.47(14) . .
O7 Ca3 O11 145.16(18) . .
O8 Ca3 O11 71.36(16) . .
O2 Ca3 O11 67.66(14) 1_545 .
O3 Ca3 O11 124.45(18) 1_545 .
O5 Ca3 O11 55.42(15) 1_545 .
O10 Ca3 O11 115.99(17) . .
O9 Ca3 O12 71.28(15) . .
O7 Ca3 O12 83.36(14) . .
O8 Ca3 O12 145.57(17) . .
O2 Ca3 O12 124.71(18) 1_545 .
O3 Ca3 O12 55.44(14) 1_545 .
O5 Ca3 O12 67.41(14) 1_545 .
O10 Ca3 O12 118.65(17) . .
O11 Ca3 O12 116.33(16) . .
O9 Ca3 P3 88.39(13) . 1_545
O7 Ca3 P3 165.46(13) . 1_545
O8 Ca3 P3 99.24(12) . 1_545
O2 Ca3 P3 67.01(10) 1_545 1_545
O3 Ca3 P3 99.27(14) 1_545 1_545
O5 Ca3 P3 27.76(10) 1_545 1_545
O10 Ca3 P3 122.35(13) . 1_545
O11 Ca3 P3 27.89(11) . 1_545
O12 Ca3 P3 93.07(11) . 1_545
O9 Ca3 P1 166.01(15) . 1_545
O7 Ca3 P1 99.69(11) . 1_545
O8 Ca3 P1 88.98(13) . 1_545
O2 Ca3 P1 27.41(9) 1_545 1_545
O3 Ca3 P1 66.81(10) 1_545 1_545
O5 Ca3 P1 98.64(14) 1_545 1_545
O10 Ca3 P1 28.51(11) . 1_545
O11 Ca3 P1 93.36(12) . 1_545
O12 Ca3 P1 122.22(12) . 1_545
P3 Ca3 P1 94.14(7) 1_545 1_545
O9 Ca3 P2 99.42(13) . 1_545
O7 Ca3 P2 89.29(13) . 1_545
O8 Ca3 P2 165.98(14) . 1_545
O2 Ca3 P2 99.41(14) 1_545 1_545
O3 Ca3 P2 27.57(9) 1_545 1_545
O5 Ca3 P2 66.59(11) 1_545 1_545
O10 Ca3 P2 95.21(12) . 1_545
O11 Ca3 P2 121.99(13) . 1_545
O12 Ca3 P2 28.14(10) . 1_545
P3 Ca3 P2 94.18(7) 1_545 1_545
P1 Ca3 P2 94.13(7) 1_545 1_545
O5 Ca4 O6 87.6(2) 1_545 2_645
O5 Ca4 O11 87.0(2) 1_545 2_645
O6 Ca4 O11 134.08(13) 2_645 2_645
O5 Ca4 O12 77.31(16) 1_545 .
O6 Ca4 O12 84.10(18) 2_645 .
O11 Ca4 O12 138.31(18) 2_645 .
O5 Ca4 O4 73.13(16) 1_545 1_545
O6 Ca4 O4 140.32(18) 2_645 1_545
O11 Ca4 O4 80.27(18) 2_645 1_545
O12 Ca4 O4 58.32(11) . 1_545
O5 Ca4 Cl1B 142.7(2) 1_545 3_565
O6 Ca4 Cl1B 128.18(19) 2_645 3_565
O11 Ca4 Cl1B 75.3(2) 2_645 3_565
O12 Ca4 Cl1B 94.3(2) . 3_565
O4 Ca4 Cl1B 71.69(19) 1_545 3_565
O5 Ca4 Cl1A 143.2(3) 1_545 3_565
O6 Ca4 Cl1A 76.7(2) 2_645 3_565
O11 Ca4 Cl1A 127.6(2) 2_645 3_565
O12 Ca4 Cl1A 68.2(2) . 3_565
O4 Ca4 Cl1A 98.2(2) 1_545 3_565
Cl1B Ca4 Cl1A 55.40(10) 3_565 3_565
O5 Ca4 O8 104.90(11) 1_545 2_645
O6 Ca4 O8 67.88(19) 2_645 2_645
O11 Ca4 O8 69.68(18) 2_645 2_645
O12 Ca4 O8 151.6(2) . 2_645
O4 Ca4 O8 149.9(2) 1_545 2_645
Cl1B Ca4 O8 99.4(2) 3_565 2_645
Cl1A Ca4 O8 99.7(2) 3_565 2_645
O5 Ca4 P2 70.24(9) 1_545 1_545
O6 Ca4 P2 111.27(15) 2_645 1_545
O11 Ca4 P2 109.50(15) 2_645 1_545
O12 Ca4 P2 28.82(12) . 1_545
O4 Ca4 P2 29.75(12) 1_545 1_545
Cl1B Ca4 P2 84.92(18) 3_565 1_545
Cl1A Ca4 P2 84.6(2) 3_565 1_545
O8 Ca4 P2 175.14(8) 2_645 1_545
O5 Ca4 Cl1A 134.8(2) 1_545 .
O6 Ca4 Cl1A 65.6(2) 2_645 .
O11 Ca4 Cl1A 137.9(2) 2_645 .
O12 Ca4 Cl1A 64.8(2) . .
O4 Ca4 Cl1A 104.2(2) 1_545 .
Cl1B Ca4 Cl1A 67.1(3) 3_565 .
Cl1A Ca4 Cl1A 11.7(3) 3_565 .
O8 Ca4 Cl1A 97.9(2) 2_645 .
P2 Ca4 Cl1A 85.8(2) 1_545 .
O5 Ca4 Cl1B 132.8(2) 1_545 1_545
O6 Ca4 Cl1B 139.48(19) 2_645 1_545
O11 Ca4 Cl1B 63.8(2) 2_645 1_545
O12 Ca4 Cl1B 99.8(2) . 1_545
O4 Ca4 Cl1B 66.29(18) 1_545 1_545
Cl1B Ca4 Cl1B 12.5(3) 3_565 1_545
Cl1A Ca4 Cl1B 67.9(3) 3_565 1_545
O8 Ca4 Cl1B 98.73(19) 2_645 1_545
P2 Ca4 Cl1B 84.95(16) 1_545 1_545
Cl1A Ca4 Cl1B 79.56(9) . 1_545
O5 Ca4 P3 22.54(8) 1_545 1_545
O6 Ca4 P3 78.29(16) 2_645 1_545
O11 Ca4 P3 79.55(15) 2_645 1_545
O12 Ca4 P3 96.80(12) . 1_545
O4 Ca4 P3 92.92(12) 1_545 1_545
Cl1B Ca4 P3 152.30(16) 3_565 1_545
Cl1A Ca4 P3 151.97(17) 3_565 1_545
O8 Ca4 P3 82.37(7) 2_645 1_545
P2 Ca4 P3 92.77(4) 1_545 1_545
Cl1A Ca4 P3 140.37(17) . 1_545
Cl1B Ca4 P3 139.85(16) 1_545 1_545
O2 Ca5 O10 86.5(2) 2_645 1_455
O2 Ca5 O1 88.0(2) 2_645 1_455
O10 Ca5 O1 134.06(12) 1_455 1_455
O2 Ca5 O11 75.23(17) 2_645 2_655
O10 Ca5 O11 139.43(19) 1_455 2_655
O1 Ca5 O11 81.95(18) 1_455 2_655
O2 Ca5 O6 75.23(18) 2_645 2_645
O10 Ca5 O6 82.45(18) 1_455 2_645
O1 Ca5 O6 139.30(19) 1_455 2_645
O11 Ca5 O6 58.14(11) 2_655 2_645
O2 Ca5 Cl1A 142.9(3) 2_645 .
O10 Ca5 Cl1A 77.4(2) 1_455 .
O1 Ca5 Cl1A 126.9(2) 1_455 .
O11 Ca5 Cl1A 95.8(2) 2_655 .
O6 Ca5 Cl1A 69.7(3) 2_645 .
O2 Ca5 Cl1B 142.9(2) 2_645 .
O10 Ca5 Cl1B 129.0(2) 1_455 .
O1 Ca5 Cl1B 74.72(17) 1_455 .
O11 Ca5 Cl1B 70.1(2) 2_655 .
O6 Ca5 Cl1B 96.7(2) 2_645 .
Cl1A Ca5 Cl1B 55.40(11) . .
O2 Ca5 O7 104.84(11) 2_645 1_455
O10 Ca5 O7 68.48(19) 1_455 1_455
O1 Ca5 O7 69.06(18) 1_455 1_455
O11 Ca5 O7 150.94(19) 2_655 1_455
O6 Ca5 O7 150.78(19) 2_645 1_455
Cl1A Ca5 O7 99.9(2) . 1_455
Cl1B Ca5 O7 99.3(2) . 1_455
O2 Ca5 P3 70.21(8) 2_645 2_645
O10 Ca5 P3 111.16(15) 1_455 2_645
O1 Ca5 P3 109.59(15) 1_455 2_645
O11 Ca5 P3 28.53(13) 2_655 2_645
O6 Ca5 P3 29.86(12) 2_645 2_645
Cl1A Ca5 P3 84.7(2) . 2_645
Cl1B Ca5 P3 84.81(18) . 2_645
O7 Ca5 P3 175.01(8) 1_455 2_645
O2 Ca5 Cl1B 132.8(2) 2_645 3_575
O10 Ca5 Cl1B 140.7(2) 1_455 3_575
O1 Ca5 Cl1B 62.33(16) 1_455 3_575
O11 Ca5 Cl1B 65.4(2) 2_655 3_575
O6 Ca5 Cl1B 102.98(18) 2_645 3_575
Cl1A Ca5 Cl1B 68.7(3) . 3_575
Cl1B Ca5 Cl1B 13.3(2) . 3_575
O7 Ca5 Cl1B 97.94(18) 1_455 3_575
P3 Ca5 Cl1B 85.37(16) 2_645 3_575
O2 Ca5 Cl1A 134.9(3) 2_645 3_565
O10 Ca5 Cl1A 67.1(2) 1_455 3_565
O1 Ca5 Cl1A 136.6(2) 1_455 3_565
O11 Ca5 Cl1A 101.3(2) 2_655 3_565
O6 Ca5 Cl1A 66.0(2) 2_645 3_565
Cl1A Ca5 Cl1A 10.9(3) . 3_565
Cl1B Ca5 Cl1A 66.3(3) . 3_565
O7 Ca5 Cl1A 98.6(2) 1_455 3_565
P3 Ca5 Cl1A 85.7(2) 2_645 3_565
Cl1B Ca5 Cl1A 79.60(10) 3_575 3_565
O2 Ca5 P1 22.59(8) 2_645 2_645
O10 Ca5 P1 76.98(14) 1_455 2_645
O1 Ca5 P1 80.78(13) 1_455 2_645
O11 Ca5 P1 95.42(13) 2_655 2_645
O6 Ca5 P1 94.38(13) 2_645 2_645
Cl1A Ca5 P1 151.36(19) . 2_645
Cl1B Ca5 P1 152.91(15) . 2_645
O7 Ca5 P1 82.27(7) 1_455 2_645
P3 Ca5 P1 92.79(4) 2_645 2_645
Cl1B Ca5 P1 139.70(14) 3_575 2_645
Cl1A Ca5 P1 140.51(18) 3_565 2_645
P1 O1 Ca5 137.2(3) . 1_655
P1 O1 Ca1 99.6(2) . .
Ca5 O1 Ca1 120.2(2) 1_655 .
P1 O1 Ca2 89.1(2) . .
Ca5 O1 Ca2 100.50(17) 1_655 .
Ca1 O1 Ca2 96.39(17) . .
P1 O2 Ca5 122.60(19) . 2_655
P1 O2 Ca3 106.3(3) . 1_565
Ca5 O2 Ca3 115.4(2) 2_655 1_565
P1 O2 Ca2 104.3(3) . .
Ca5 O2 Ca2 113.8(2) 2_655 .
Ca3 O2 Ca2 88.97(12) 1_565 .
P2 O3 Ca1 122.5(2) . .
P2 O3 Ca3 105.8(3) . 1_565
Ca1 O3 Ca3 115.0(2) . 1_565
P2 O3 Ca2 104.6(3) . .
Ca1 O3 Ca2 114.3(2) . .
Ca3 O3 Ca2 89.13(12) 1_565 .
P2 O4 Ca1 138.3(3) . 3_675
P2 O4 Ca4 94.1(2) . 1_565
Ca1 O4 Ca4 117.80(19) 3_675 1_565
P2 O4 Ca2 94.1(2) . .
Ca1 O4 Ca2 106.43(18) 3_675 .
Ca4 O4 Ca2 97.67(18) 1_565 .
P3 O5 Ca4 122.73(17) . 1_565
P3 O5 Ca2 106.0(3) . .
Ca4 O5 Ca2 115.3(2) 1_565 .
P3 O5 Ca3 104.3(3) . 1_565
Ca4 O5 Ca3 113.9(2) 1_565 1_565
Ca2 O5 Ca3 89.08(11) . 1_565
P3 O6 Ca4 139.9(3) . 2_655
P3 O6 Ca5 94.8(2) . 2_655
Ca4 O6 Ca5 118.8(2) 2_655 2_655
P3 O6 Ca2 91.6(3) . .
Ca4 O6 Ca2 104.42(19) 2_655 .
Ca5 O6 Ca2 96.60(17) 2_655 .
P2 O7 Ca2 134.5(4) 3_675 .
P2 O7 Ca3 132.0(4) 3_675 .
Ca2 O7 Ca3 87.82(12) . .
P2 O7 Ca5 98.81(14) 3_675 1_655
Ca2 O7 Ca5 96.95(15) . 1_655
Ca3 O7 Ca5 96.05(15) . 1_655
P1 O8 Ca2 134.6(4) 2_745 .
P1 O8 Ca3 132.1(4) 2_745 .
Ca2 O8 Ca3 87.62(12) . .
P1 O8 Ca4 98.87(16) 2_745 2_655
Ca2 O8 Ca4 96.65(15) . 2_655
Ca3 O8 Ca4 96.33(15) . 2_655
P3 O9 Ca3 134.3(4) 2_645 .
P3 O9 Ca2 132.5(4) 2_645 .
Ca3 O9 Ca2 87.91(11) . .
P3 O9 Ca1 98.47(16) 2_645 3_675
Ca3 O9 Ca1 96.55(15) . 3_675
Ca2 O9 Ca1 96.19(16) . 3_675
P1 O10 Ca5 140.8(3) 1_545 1_655
P1 O10 Ca1 93.6(2) 1_545 1_545
Ca5 O10 Ca1 117.4(2) 1_655 1_545
P1 O10 Ca3 93.5(2) 1_545 .
Ca5 O10 Ca3 105.27(18) 1_655 .
Ca1 O10 Ca3 96.43(17) 1_545 .
P3 O11 Ca4 138.8(3) 1_545 2_655
P3 O11 Ca5 98.3(2) 1_545 2_645
Ca4 O11 Ca5 118.9(2) 2_655 2_645
P3 O11 Ca3 90.5(3) 1_545 .
Ca4 O11 Ca3 101.40(19) 2_655 .
Ca5 O11 Ca3 96.46(17) 2_645 .
P2 O12 Ca1 138.8(3) 1_545 3_675
P2 O12 Ca4 99.1(2) 1_545 .
Ca1 O12 Ca4 120.0(2) 3_675 .
P2 O12 Ca3 88.1(2) 1_545 .
Ca1 O12 Ca3 99.57(16) 3_675 .
Ca4 O12 Ca3 95.39(17) . .
O1 P1 O8 113.0(3) . 2_755
O1 P1 O10 107.8(2) . 1_565
O8 P1 O10 110.9(3) 2_755 1_565
O1 P1 O2 110.3(3) . .
O8 P1 O2 111.3(2) 2_755 .
O10 P1 O2 103.0(3) 1_565 .
O1 P1 Ca1 51.7(2) . .
O8 P1 Ca1 136.29(14) 2_755 .
O10 P1 Ca1 56.8(2) 1_565 .
O2 P1 Ca1 112.33(14) . .
O1 P1 Ca2 62.74(18) . .
O8 P1 Ca2 136.6(2) 2_755 .
O10 P1 Ca2 111.1(2) 1_565 .
O2 P1 Ca2 48.0(2) . .
Ca1 P1 Ca2 78.03(5) . .
O1 P1 Ca3 111.7(2) . 1_565
O8 P1 Ca3 135.0(3) 2_755 1_565
O10 P1 Ca3 58.02(18) 1_565 1_565
O2 P1 Ca3 46.3(2) . 1_565
Ca1 P1 Ca3 78.01(5) . 1_565
Ca2 P1 Ca3 64.36(3) . 1_565
O1 P1 Ca5 125.3(2) . 2_655
O8 P1 Ca5 76.57(13) 2_755 2_655
O10 P1 Ca5 118.6(2) 1_565 2_655
Ca1 P1 Ca5 147.13(4) . 2_655
Ca2 P1 Ca5 74.28(5) . 2_655
Ca3 P1 Ca5 74.27(5) 1_565 2_655
O1 P1 Ca4 78.51(18) . 1_665
O8 P1 Ca4 55.76(13) 2_755 1_665
O10 P1 Ca4 82.52(18) 1_565 1_665
O2 P1 Ca4 167.04(15) . 1_665
Ca1 P1 Ca4 80.54(4) . 1_665
Ca2 P1 Ca4 141.12(9) . 1_665
Ca3 P1 Ca4 140.53(9) 1_565 1_665
Ca5 P1 Ca4 132.33(5) 2_655 1_665
O12 P2 O7 111.5(3) 1_565 3_675
O12 P2 O4 107.64(19) 1_565 .
O7 P2 O4 112.5(3) 3_675 .
O12 P2 O3 109.7(3) 1_565 .
O7 P2 O3 111.38(18) 3_675 .
O4 P2 O3 103.8(3) . .
O12 P2 Ca4 52.06(19) 1_565 1_565
O7 P2 Ca4 136.29(13) 3_675 1_565
O4 P2 Ca4 56.19(18) . 1_565
O3 P2 Ca4 112.33(14) . 1_565
O12 P2 Ca2 113.0(2) 1_565 .
O7 P2 Ca2 135.3(2) 3_675 .
O4 P2 Ca2 57.12(19) . .
O3 P2 Ca2 47.6(2) . .
Ca4 P2 Ca2 78.18(5) 1_565 .
O12 P2 Ca3 63.74(19) 1_565 1_565
O7 P2 Ca3 136.2(2) 3_675 1_565
O4 P2 Ca3 109.9(2) . 1_565
O3 P2 Ca3 46.6(2) . 1_565
Ca4 P2 Ca3 77.98(5) 1_565 1_565
Ca2 P2 Ca3 64.38(4) . 1_565
O12 P2 Ca1 125.4(2) 1_565 .
O7 P2 Ca1 76.60(13) 3_675 .
O4 P2 Ca1 118.7(2) . .
Ca4 P2 Ca1 147.11(5) 1_565 .
Ca2 P2 Ca1 74.24(5) . .
Ca3 P2 Ca1 74.18(5) 1_565 .
O12 P2 Ca5 77.01(19) 1_565 3_575
O7 P2 Ca5 55.78(12) 3_675 3_575
O4 P2 Ca5 83.92(19) . 3_575
O3 P2 Ca5 167.12(14) . 3_575
Ca4 P2 Ca5 80.51(4) 1_565 3_575
Ca2 P2 Ca5 141.04(8) . 3_575
Ca3 P2 Ca5 140.63(8) 1_565 3_575
Ca1 P2 Ca5 132.38(5) . 3_575
O11 P3 O9 112.7(4) 1_565 2_655
O11 P3 O5 108.9(3) 1_565 .
O9 P3 O5 110.91(19) 2_655 .
O11 P3 O6 107.8(2) 1_565 .
O9 P3 O6 111.2(4) 2_655 .
O5 P3 O6 104.9(3) . .
O11 P3 Ca5 53.2(2) 1_565 2_655
O9 P3 Ca5 136.51(15) 2_655 2_655
O5 P3 Ca5 112.55(13) . 2_655
O6 P3 Ca5 55.3(2) . 2_655
O11 P3 Ca3 61.6(2) 1_565 1_565
O9 P3 Ca3 136.1(3) 2_655 1_565
O5 P3 Ca3 47.9(2) . 1_565
O6 P3 Ca3 111.6(2) . 1_565
Ca5 P3 Ca3 78.22(5) 2_655 1_565
O11 P3 Ca2 111.8(2) 1_565 .
O9 P3 Ca2 134.9(3) 2_655 .
O5 P3 Ca2 46.5(2) . .
O6 P3 Ca2 59.5(2) . .
Ca5 P3 Ca2 78.13(5) 2_655 .
Ca3 P3 Ca2 64.45(3) 1_565 .
O11 P3 Ca4 123.5(2) 1_565 1_565
O9 P3 Ca4 76.21(14) 2_655 1_565
O6 P3 Ca4 120.6(2) . 1_565
Ca5 P3 Ca4 147.28(5) 2_655 1_565
Ca3 P3 Ca4 74.25(5) 1_565 1_565
Ca2 P3 Ca4 74.27(5) . 1_565
O11 P3 Ca1 79.4(2) 1_565 4_586
O9 P3 Ca1 56.07(14) 2_655 4_586
O5 P3 Ca1 166.95(13) . 4_586
O6 P3 Ca1 81.2(2) . 4_586
Ca5 P3 Ca1 80.45(4) 2_655 4_586
Ca3 P3 Ca1 140.96(9) 1_565 4_586
Ca2 P3 Ca1 140.71(9) . 4_586
Ca4 P3 Ca1 132.27(4) 1_565 4_586
Cl1A Cl1A Ca5 121(2) 3_565 .
Cl1A Cl1A Ca1 117.6(17) 3_565 3_675
Ca5 Cl1A Ca1 99.8(3) . 3_675
Cl1A Cl1A Ca4 115(2) 3_565 3_565
Ca5 Cl1A Ca4 99.7(2) . 3_565
Ca1 Cl1A Ca4 99.2(3) 3_675 3_565
Cl1A Cl1A Ca4 53.1(18) 3_565 .
Ca5 Cl1A Ca4 88.1(3) . .
Ca1 Cl1A Ca4 87.9(3) 3_675 .
Ca4 Cl1A Ca4 168.3(3) 3_565 .
Cl1A Cl1A Ca1 51.0(15) 3_565 1_445
Ca5 Cl1A Ca1 88.1(3) . 1_445
Ca1 Cl1A Ca1 168.6(3) 3_675 1_445
Ca4 Cl1A Ca1 87.4(3) 3_565 1_445
Ca4 Cl1A Ca1 84.2(2) . 1_445
Cl1A Cl1A Ca5 47.7(17) 3_565 3_565
Ca5 Cl1A Ca5 169.1(3) . 3_565
Ca1 Cl1A Ca5 87.4(3) 3_675 3_565
Ca4 Cl1A Ca5 87.0(3) 3_565 3_565
Ca4 Cl1A Ca5 83.95(17) . 3_565
Ca1 Cl1A Ca5 83.62(18) 1_445 3_565
Cl1B Cl1B Ca1 118.2(12) 3_575 3_675
Cl1B Cl1B Ca4 119.6(15) 3_575 3_565
Ca1 Cl1B Ca4 101.1(2) 3_675 3_565
Cl1B Cl1B Ca5 114.0(14) 3_575 .
Ca1 Cl1B Ca5 100.4(3) 3_675 .
Ca4 Cl1B Ca5 100.4(2) 3_565 .
Cl1B Cl1B Ca5 52.8(13) 3_575 3_575
Ca1 Cl1B Ca5 87.8(2) 3_675 3_575
Ca4 Cl1B Ca5 88.1(3) 3_565 3_575
Ca5 Cl1B Ca5 166.7(2) . 3_575
Cl1B Cl1B Ca1 49.1(10) 3_575 1_455
Ca1 Cl1B Ca1 167.3(2) 3_675 1_455
Ca4 Cl1B Ca1 87.6(2) 3_565 1_455
Ca5 Cl1B Ca1 86.9(2) . 1_455
Ca5 Cl1B Ca1 83.22(17) 3_575 1_455
Cl1B Cl1B Ca4 47.9(13) 3_575 1_565
Ca1 Cl1B Ca4 87.3(2) 3_675 1_565
Ca4 Cl1B Ca4 167.5(3) 3_565 1_565
Ca5 Cl1B Ca4 86.9(3) . 1_565
Ca5 Cl1B Ca4 83.03(15) 3_575 1_565
Ca1 Cl1B Ca4 82.68(14) 1_455 1_565

loop_
_geom_bond_atom_site_label_1
_geom_bond_atom_site_label_2
_geom_bond_distance
_geom_bond_site_symmetry_2
Ca1 O3 2.293(3) .
Ca1 O4 2.309(6) 3_675
Ca1 O12 2.357(5) 3_675
Ca1 O1 2.478(5) .
Ca1 O10 2.612(5) 1_565
Ca1 Cl1B 2.793(7) 3_675
Ca1 Cl1A 2.829(10) 3_675
Ca1 O9 2.973(4) 3_675
Ca1 P1 3.1159(17) .
Ca1 Cl1A 3.227(9) 1_665
Ca1 Cl1B 3.257(7) 1_655
Ca1 P2 3.3895(14) .
Ca2 O7 2.387(6) .
Ca2 O8 2.395(6) .
Ca2 O9 2.410(6) .
Ca2 O5 2.427(6) .
Ca2 O3 2.451(6) .
Ca2 O2 2.466(6) .
Ca2 O4 2.705(5) .
Ca2 O6 2.771(6) .
Ca2 O1 2.860(5) .
Ca2 P2 3.213(3) .
Ca2 P3 3.216(3) .
Ca2 P1 3.217(3) .
Ca3 O9 2.394(6) .
Ca3 O7 2.421(6) .
Ca3 O8 2.421(6) .
Ca3 O2 2.428(6) 1_545
Ca3 O3 2.436(6) 1_545
Ca3 O5 2.462(6) 1_545
Ca3 O10 2.738(5) .
Ca3 O11 2.828(6) .
Ca3 O12 2.893(5) .
Ca3 P3 3.215(3) 1_545
Ca3 P1 3.223(2) 1_545
Ca3 P2 3.224(3) 1_545
Ca4 O5 2.297(4) 1_545
Ca4 O6 2.299(6) 2_645
Ca4 O11 2.360(6) 2_645
Ca4 O12 2.489(5) .
Ca4 O4 2.596(5) 1_545
Ca4 Cl1B 2.794(9) 3_565
Ca4 Cl1A 2.835(12) 3_565
Ca4 O8 2.960(3) 2_645
Ca4 P2 3.1164(14) 1_545
Ca4 Cl1A 3.209(11) .
Ca4 Cl1B 3.273(8) 1_545
Ca4 P3 3.3915(16) 1_545
Ca5 O2 2.296(4) 2_645
Ca5 O10 2.308(6) 1_455
Ca5 O1 2.357(6) 1_455
Ca5 O11 2.520(5) 2_655
Ca5 O6 2.570(5) 2_645
Ca5 Cl1A 2.808(10) .
Ca5 Cl1B 2.821(9) .
Ca5 O7 2.964(3) 1_455
Ca5 P3 3.1152(15) 2_645
Ca5 Cl1B 3.237(9) 3_575
Ca5 Cl1A 3.242(9) 3_565
Ca5 P1 3.3890(16) 2_645
O1 P1 1.520(5) .
O1 Ca5 2.357(6) 1_655
O2 P1 1.545(3) .
O2 Ca5 2.296(4) 2_655
O2 Ca3 2.428(6) 1_565
O3 P2 1.550(3) .
O3 Ca3 2.436(6) 1_565
O4 P2 1.550(5) .
O4 Ca1 2.309(6) 3_675
O4 Ca4 2.596(5) 1_565
O5 P3 1.545(4) .
O5 Ca4 2.297(3) 1_565
O5 Ca3 2.462(6) 1_565
O6 P3 1.557(6) .
O6 Ca4 2.299(6) 2_655
O6 Ca5 2.570(5) 2_655
O7 P2 1.538(4) 3_675
O7 Ca5 2.964(3) 1_655
O8 P1 1.534(4) 2_745
O8 Ca4 2.960(3) 2_655
O9 P3 1.540(3) 2_645
O9 Ca1 2.973(4) 3_675
O10 P1 1.541(5) 1_545
O10 Ca5 2.308(6) 1_655
O10 Ca1 2.612(5) 1_545
O11 P3 1.504(6) 1_545
O11 Ca4 2.360(6) 2_655
O11 Ca5 2.520(5) 2_645
O12 P2 1.521(5) 1_545
O12 Ca1 2.357(5) 3_675
P1 O8 1.534(4) 2_755
P1 O10 1.541(5) 1_565
P1 Ca3 3.223(2) 1_565
P1 Ca5 3.3890(16) 2_655
P2 O12 1.521(5) 1_565
P2 O7 1.538(4) 3_675
P2 Ca4 3.1164(14) 1_565
P2 Ca3 3.224(3) 1_565
P3 O11 1.504(6) 1_565
P3 O9 1.540(3) 2_655
P3 Ca5 3.1152(15) 2_655
P3 Ca3 3.215(3) 1_565
P3 Ca4 3.3915(16) 1_565
Cl1A Cl1A 0.721(10) 3_565
Cl1A Ca1 2.829(9) 3_675
Cl1A Ca4 2.835(12) 3_565
Cl1A Ca1 3.227(9) 1_445
Cl1A Ca5 3.242(9) 3_565
Cl1B Cl1B 0.813(10) 3_575
Cl1B Ca1 2.793(7) 3_675
Cl1B Ca4 2.794(9) 3_565
Cl1B Ca5 3.237(9) 3_575
Cl1B Ca1 3.257(7) 1_455
Cl1B Ca4 3.273(8) 1_565

loop_
_geom_torsion_atom_site_label_1
_geom_torsion_atom_site_label_2
_geom_torsion_atom_site_label_3
_geom_torsion_atom_site_label_4
_geom_torsion
_geom_torsion_site_symmetry_1
_geom_torsion_site_symmetry_4
O3 Ca1 O1 P1 -73.5(3) . .
O4 Ca1 O1 P1 -161.3(2) 3_675 .
O12 Ca1 O1 P1 -1.8(3) 3_675 .
O10 Ca1 O1 P1 5.80(13) 1_565 .
Cl1B Ca1 O1 P1 118.9(3) 3_675 .
Cl1A Ca1 O1 P1 69.3(3) 3_675 .
O9 Ca1 O1 P1 -169.70(15) 3_675 .
Cl1A Ca1 O1 P1 58.8(3) 1_665 .
Cl1B Ca1 O1 P1 132.1(3) 1_655 .
P2 Ca1 O1 P1 -84.9(2) . .
O3 Ca1 O1 Ca5 122.7(3) . 1_655
O4 Ca1 O1 Ca5 34.9(2) 3_675 1_655
O12 Ca1 O1 Ca5 -165.55(19) 3_675 1_655
O10 Ca1 O1 Ca5 -158.0(3) 1_565 1_655
Cl1B Ca1 O1 Ca5 -44.9(2) 3_675 1_655
Cl1A Ca1 O1 Ca5 -94.5(3) 3_675 1_655
O9 Ca1 O1 Ca5 26.5(4) 3_675 1_655
P1 Ca1 O1 Ca5 -163.8(4) . 1_655
Cl1A Ca1 O1 Ca5 -104.9(3) 1_665 1_655
Cl1B Ca1 O1 Ca5 -31.6(2) 1_655 1_655
P2 Ca1 O1 Ca5 111.3(2) . 1_655
O3 Ca1 O1 Ca2 16.6(2) . .
O4 Ca1 O1 Ca2 -71.18(16) 3_675 .
O12 Ca1 O1 Ca2 88.3(2) 3_675 .
O10 Ca1 O1 Ca2 95.9(2) 1_565 .
Cl1B Ca1 O1 Ca2 -151.0(2) 3_675 .
Cl1A Ca1 O1 Ca2 159.4(2) 3_675 .
O9 Ca1 O1 Ca2 -79.6(3) 3_675 .
P1 Ca1 O1 Ca2 90.1(2) . .
Cl1A Ca1 O1 Ca2 148.98(19) 1_665 .
Cl1B Ca1 O1 Ca2 -137.7(2) 1_655 .
P2 Ca1 O1 Ca2 5.20(15) . .
O7 Ca2 O1 P1 -178.9(3) . .
O8 Ca2 O1 P1 -99.3(3) . .
O9 Ca2 O1 P1 -154.8(2) . .
O5 Ca2 O1 P1 30.1(3) . .
O3 Ca2 O1 P1 83.2(3) . .
O2 Ca2 O1 P1 -4.7(2) . .
O4 Ca2 O1 P1 112.0(2) . .
O6 Ca2 O1 P1 -36.2(3) . .
P2 Ca2 O1 P1 94.1(2) . .
P3 Ca2 O1 P1 -2.9(3) . .
O7 Ca2 O1 Ca5 -40.83(19) . 1_655
O8 Ca2 O1 Ca5 38.7(2) . 1_655
O9 Ca2 O1 Ca5 -16.8(4) . 1_655
O5 Ca2 O1 Ca5 168.18(15) . 1_655
O3 Ca2 O1 Ca5 -138.8(2) . 1_655
O2 Ca2 O1 Ca5 133.3(3) . 1_655
O4 Ca2 O1 Ca5 -110.0(2) . 1_655
O6 Ca2 O1 Ca5 101.9(2) . 1_655
P2 Ca2 O1 Ca5 -127.88(16) . 1_655
P3 Ca2 O1 Ca5 135.12(14) . 1_655
P1 Ca2 O1 Ca5 138.0(3) . 1_655
O7 Ca2 O1 Ca1 81.59(19) . .
O8 Ca2 O1 Ca1 161.1(2) . .
O9 Ca2 O1 Ca1 105.7(3) . .
O5 Ca2 O1 Ca1 -69.4(2) . .
O3 Ca2 O1 Ca1 -16.38(18) . .
O2 Ca2 O1 Ca1 -104.3(2) . .
O4 Ca2 O1 Ca1 12.4(2) . .
O6 Ca2 O1 Ca1 -135.72(17) . .
P2 Ca2 O1 Ca1 -5.46(16) . .
P3 Ca2 O1 Ca1 -102.46(16) . .
P1 Ca2 O1 Ca1 -99.5(3) . .
O7 Ca2 O2 P1 11.6(4) . .
O8 Ca2 O2 P1 86.5(3) . .
O9 Ca2 O2 P1 149.6(3) . .
O5 Ca2 O2 P1 -146.3(3) . .
O3 Ca2 O2 P1 -67.1(3) . .
O4 Ca2 O2 P1 -94.7(3) . .
O6 Ca2 O2 P1 155.2(3) . .
O1 Ca2 O2 P1 4.8(2) . .
P2 Ca2 O2 P1 -82.6(3) . .
P3 Ca2 O2 P1 -173.6(3) . .
O7 Ca2 O2 Ca5 -124.4(2) . 2_655
O8 Ca2 O2 Ca5 -49.6(2) . 2_655
O9 Ca2 O2 Ca5 13.6(5) . 2_655
O5 Ca2 O2 Ca5 77.6(2) . 2_655
O3 Ca2 O2 Ca5 156.9(2) . 2_655
O4 Ca2 O2 Ca5 129.2(2) . 2_655
O6 Ca2 O2 Ca5 19.19(19) . 2_655
O1 Ca2 O2 Ca5 -131.3(3) . 2_655
P2 Ca2 O2 Ca5 141.32(19) . 2_655
P3 Ca2 O2 Ca5 50.39(16) . 2_655
P1 Ca2 O2 Ca5 -136.1(4) . 2_655
O7 Ca2 O2 Ca3 118.1(2) . 1_565
O8 Ca2 O2 Ca3 -167.03(13) . 1_565
O9 Ca2 O2 Ca3 -103.8(4) . 1_565
O5 Ca2 O2 Ca3 -39.79(13) . 1_565
O3 Ca2 O2 Ca3 39.46(13) . 1_565
O4 Ca2 O2 Ca3 11.77(19) . 1_565
O6 Ca2 O2 Ca3 -98.24(16) . 1_565
O1 Ca2 O2 Ca3 111.30(18) . 1_565
P2 Ca2 O2 Ca3 23.89(9) . 1_565
P3 Ca2 O2 Ca3 -67.04(10) . 1_565
P1 Ca2 O2 Ca3 106.5(3) . 1_565
O4 Ca1 O3 P2 -63.6(5) 3_675 .
O12 Ca1 O3 P2 70.6(5) 3_675 .
O1 Ca1 O3 P2 -149.4(5) . .
O10 Ca1 O3 P2 150.4(5) 1_565 .
Cl1B Ca1 O3 P2 -129.8(4) 3_675 .
Cl1A Ca1 O3 P2 129.3(5) 3_675 .
O9 Ca1 O3 P2 1.6(5) 3_675 .
P1 Ca1 O3 P2 -178.7(5) . .
Cl1A Ca1 O3 P2 119.1(5) 1_665 .
Cl1B Ca1 O3 P2 -116.0(4) 1_655 .
O4 Ca1 O3 Ca3 165.5(2) 3_675 1_565
O12 Ca1 O3 Ca3 -60.3(2) 3_675 1_565
O1 Ca1 O3 Ca3 79.8(2) . 1_565
O10 Ca1 O3 Ca3 19.6(2) 1_565 1_565
Cl1B Ca1 O3 Ca3 99.4(4) 3_675 1_565
Cl1A Ca1 O3 Ca3 -1.5(5) 3_675 1_565
O9 Ca1 O3 Ca3 -129.3(2) 3_675 1_565
P1 Ca1 O3 Ca3 50.45(18) . 1_565
Cl1A Ca1 O3 Ca3 -11.8(4) 1_665 1_565
Cl1B Ca1 O3 Ca3 113.1(4) 1_655 1_565
P2 Ca1 O3 Ca3 -130.8(6) . 1_565
O4 Ca1 O3 Ca2 64.4(2) 3_675 .
O12 Ca1 O3 Ca2 -161.4(2) 3_675 .
O1 Ca1 O3 Ca2 -21.3(2) . .
O10 Ca1 O3 Ca2 -81.6(2) 1_565 .
Cl1B Ca1 O3 Ca2 -1.8(5) 3_675 .
Cl1A Ca1 O3 Ca2 -102.6(5) 3_675 .
O9 Ca1 O3 Ca2 129.6(2) 3_675 .
P1 Ca1 O3 Ca2 -50.67(17) . .
Cl1A Ca1 O3 Ca2 -112.9(4) 1_665 .
Cl1B Ca1 O3 Ca2 12.0(4) 1_655 .
P2 Ca1 O3 Ca2 128.0(6) . .
O7 Ca2 O3 P2 87.0(3) . .
O8 Ca2 O3 P2 151.1(3) . .
O9 Ca2 O3 P2 13.0(4) . .
O5 Ca2 O3 P2 -66.4(3) . .
O2 Ca2 O3 P2 -145.4(3) . .
O4 Ca2 O3 P2 7.5(2) . .
O6 Ca2 O3 P2 -94.9(3) . .
O1 Ca2 O3 P2 156.1(3) . .
P3 Ca2 O3 P2 -82.4(3) . .
P1 Ca2 O3 P2 -173.2(3) . .
O7 Ca2 O3 Ca1 -49.7(2) . .
O8 Ca2 O3 Ca1 14.4(5) . .
O9 Ca2 O3 Ca1 -123.6(2) . .
O5 Ca2 O3 Ca1 156.9(3) . .
O2 Ca2 O3 Ca1 77.9(2) . .
O4 Ca2 O3 Ca1 -129.2(3) . .
O6 Ca2 O3 Ca1 128.5(2) . .
O1 Ca2 O3 Ca1 19.4(2) . .
P2 Ca2 O3 Ca1 -136.7(5) . .
P3 Ca2 O3 Ca1 140.9(2) . .
P1 Ca2 O3 Ca1 50.11(17) . .
O7 Ca2 O3 Ca3 -166.94(13) . 1_565
O8 Ca2 O3 Ca3 -102.8(4) . 1_565
O9 Ca2 O3 Ca3 119.1(2) . 1_565
O5 Ca2 O3 Ca3 39.71(13) . 1_565
O2 Ca2 O3 Ca3 -39.31(13) . 1_565
O4 Ca2 O3 Ca3 113.59(18) . 1_565
O6 Ca2 O3 Ca3 11.24(19) . 1_565
O1 Ca2 O3 Ca3 -97.81(16) . 1_565
P2 Ca2 O3 Ca3 106.1(3) . 1_565
P3 Ca2 O3 Ca3 23.69(9) . 1_565
P1 Ca2 O3 Ca3 -67.12(10) . 1_565
O7 Ca2 O4 P2 -102.8(2) . .
O8 Ca2 O4 P2 -156.5(2) . .
O9 Ca2 O4 P2 177.4(3) . .
O5 Ca2 O4 P2 80.0(2) . .
O3 Ca2 O4 P2 -7.3(2) . .
O2 Ca2 O4 P2 25.5(3) . .
O6 Ca2 O4 P2 108.6(2) . .
O1 Ca2 O4 P2 -39.5(3) . .
P3 Ca2 O4 P2 90.2(2) . .
P1 Ca2 O4 P2 -8.1(3) . .
O7 Ca2 O4 Ca1 40.5(2) . 3_675
O8 Ca2 O4 Ca1 -13.2(4) . 3_675
O9 Ca2 O4 Ca1 -39.26(19) . 3_675
O5 Ca2 O4 Ca1 -136.7(2) . 3_675
O3 Ca2 O4 Ca1 136.0(3) . 3_675
O2 Ca2 O4 Ca1 168.84(14) . 3_675
O6 Ca2 O4 Ca1 -108.1(2) . 3_675
O1 Ca2 O4 Ca1 103.8(2) . 3_675
P2 Ca2 O4 Ca1 143.3(3) . 3_675
P3 Ca2 O4 Ca1 -126.49(16) . 3_675
P1 Ca2 O4 Ca1 135.26(14) . 3_675
O7 Ca2 O4 Ca4 162.6(2) . 1_565
O8 Ca2 O4 Ca4 108.8(2) . 1_565
O9 Ca2 O4 Ca4 82.77(18) . 1_565
O5 Ca2 O4 Ca4 -14.67(17) . 1_565
O3 Ca2 O4 Ca4 -101.9(2) . 1_565
O2 Ca2 O4 Ca4 -69.1(2) . 1_565
O6 Ca2 O4 Ca4 14.0(2) . 1_565
O1 Ca2 O4 Ca4 -134.21(16) . 1_565
P2 Ca2 O4 Ca4 -94.7(2) . 1_565
P3 Ca2 O4 Ca4 -4.46(15) . 1_565
P1 Ca2 O4 Ca4 -102.72(15) . 1_565
O7 Ca2 O5 P3 152.0(3) . .
O8 Ca2 O5 P3 14.2(4) . .
O9 Ca2 O5 P3 88.2(3) . .
O3 Ca2 O5 P3 -143.8(3) . .
O2 Ca2 O5 P3 -65.5(3) . .
O4 Ca2 O5 P3 157.5(3) . .
O6 Ca2 O5 P3 8.3(2) . .
O1 Ca2 O5 P3 -94.6(3) . .
P2 Ca2 O5 P3 -171.5(3) . .
P1 Ca2 O5 P3 -80.7(3) . .
O7 Ca2 O5 Ca4 12.8(5) . 1_565
O8 Ca2 O5 Ca4 -125.1(2) . 1_565
O9 Ca2 O5 Ca4 -51.1(2) . 1_565
O3 Ca2 O5 Ca4 76.9(2) . 1_565
O2 Ca2 O5 Ca4 155.2(3) . 1_565
O4 Ca2 O5 Ca4 18.3(2) . 1_565
O6 Ca2 O5 Ca4 -131.0(3) . 1_565
O1 Ca2 O5 Ca4 126.1(2) . 1_565
P2 Ca2 O5 Ca4 49.25(17) . 1_565
P3 Ca2 O5 Ca4 -139.2(4) . 1_565
P1 Ca2 O5 Ca4 140.1(2) . 1_565
O7 Ca2 O5 Ca3 -103.3(4) . 1_565
O8 Ca2 O5 Ca3 118.8(2) . 1_565
O9 Ca2 O5 Ca3 -167.18(15) . 1_565
O3 Ca2 O5 Ca3 -39.20(14) . 1_565
O2 Ca2 O5 Ca3 39.13(13) . 1_565
O4 Ca2 O5 Ca3 -97.84(16) . 1_565
O6 Ca2 O5 Ca3 112.9(2) . 1_565
O1 Ca2 O5 Ca3 10.0(2) . 1_565
P2 Ca2 O5 Ca3 -66.87(10) . 1_565
P3 Ca2 O5 Ca3 104.6(3) . 1_565
P1 Ca2 O5 Ca3 23.94(11) . 1_565
O7 Ca2 O6 P3 -157.1(2) . .
O8 Ca2 O6 P3 177.2(3) . .
O9 Ca2 O6 P3 -103.4(3) . .
O5 Ca2 O6 P3 -7.9(2) . .
O3 Ca2 O6 P3 26.1(3) . .
O2 Ca2 O6 P3 79.4(2) . .
O4 Ca2 O6 P3 -40.6(3) . .
O1 Ca2 O6 P3 106.9(2) . .
P2 Ca2 O6 P3 -7.6(3) . .
P1 Ca2 O6 P3 90.6(2) . .
O7 Ca2 O6 Ca4 -14.2(4) . 2_655
O8 Ca2 O6 Ca4 -39.96(19) . 2_655
O9 Ca2 O6 Ca4 39.4(2) . 2_655
O5 Ca2 O6 Ca4 135.0(3) . 2_655
O3 Ca2 O6 Ca4 168.96(14) . 2_655
O2 Ca2 O6 Ca4 -137.8(2) . 2_655
O4 Ca2 O6 Ca4 102.2(2) . 2_655
O1 Ca2 O6 Ca4 -110.3(2) . 2_655
P2 Ca2 O6 Ca4 135.22(14) . 2_655
P3 Ca2 O6 Ca4 142.8(4) . 2_655
P1 Ca2 O6 Ca4 -126.50(17) . 2_655
O7 Ca2 O6 Ca5 107.9(3) . 2_655
O8 Ca2 O6 Ca5 82.13(19) . 2_655
O9 Ca2 O6 Ca5 161.5(2) . 2_655
O5 Ca2 O6 Ca5 -102.9(2) . 2_655
O3 Ca2 O6 Ca5 -68.9(2) . 2_655
O2 Ca2 O6 Ca5 -15.69(17) . 2_655
O4 Ca2 O6 Ca5 -135.67(17) . 2_655
O1 Ca2 O6 Ca5 11.8(2) . 2_655
P2 Ca2 O6 Ca5 -102.69(16) . 2_655
P3 Ca2 O6 Ca5 -95.1(3) . 2_655
P1 Ca2 O6 Ca5 -4.41(16) . 2_655
O8 Ca2 O7 P2 -165.5(3) . 3_675
O9 Ca2 O7 P2 115.1(3) . 3_675
O5 Ca2 O7 P2 48.2(6) . 3_675
O3 Ca2 O7 P2 -12.8(3) . 3_675
O2 Ca2 O7 P2 -84.6(3) . 3_675
O4 Ca2 O7 P2 43.0(3) . 3_675
O6 Ca2 O7 P2 169.8(3) . 3_675
O1 Ca2 O7 P2 -78.7(3) . 3_675
P2 Ca2 O7 P2 15.0(3) . 3_675
P3 Ca2 O7 P2 116.1(6) . 3_675
P1 Ca2 O7 P2 -79.2(3) . 3_675
O8 Ca2 O7 Ca3 40.00(13) . .
O9 Ca2 O7 Ca3 -39.42(13) . .
O5 Ca2 O7 Ca3 -106.3(4) . .
O3 Ca2 O7 Ca3 -167.30(13) . .
O2 Ca2 O7 Ca3 120.8(2) . .
O4 Ca2 O7 Ca3 -111.48(15) . .
O6 Ca2 O7 Ca3 15.3(3) . .
O1 Ca2 O7 Ca3 126.83(16) . .
P2 Ca2 O7 Ca3 -139.49(10) . .
P3 Ca2 O7 Ca3 -38.4(6) . .
P1 Ca2 O7 Ca3 126.29(10) . .
O8 Ca2 O7 Ca5 -55.83(15) . 1_655
O9 Ca2 O7 Ca5 -135.25(19) . 1_655
O5 Ca2 O7 Ca5 157.9(3) . 1_655
O3 Ca2 O7 Ca5 96.87(15) . 1_655
O2 Ca2 O7 Ca5 25.0(3) . 1_655
O4 Ca2 O7 Ca5 152.69(19) . 1_655
O6 Ca2 O7 Ca5 -80.5(3) . 1_655
O1 Ca2 O7 Ca5 31.00(14) . 1_655
P2 Ca2 O7 Ca5 124.68(13) . 1_655
P3 Ca2 O7 Ca5 -134.2(5) . 1_655
P1 Ca2 O7 Ca5 30.46(15) . 1_655
O9 Ca3 O7 P2 -115.8(3) . 3_675
O8 Ca3 O7 P2 164.7(3) . 3_675
O2 Ca3 O7 P2 85.2(3) 1_545 3_675
O3 Ca3 O7 P2 11.6(3) 1_545 3_675
O5 Ca3 O7 P2 -49.7(5) 1_545 3_675
O10 Ca3 O7 P2 79.8(3) . 3_675
O11 Ca3 O7 P2 -171.5(3) . 3_675
O12 Ca3 O7 P2 -43.6(3) . 3_675
P3 Ca3 O7 P2 -120.0(5) 1_545 3_675
P1 Ca3 O7 P2 78.1(3) 1_545 3_675
P2 Ca3 O7 P2 -16.0(3) 1_545 3_675
O9 Ca3 O7 Ca2 39.79(13) . .
O8 Ca3 O7 Ca2 -39.69(13) . .
O2 Ca3 O7 Ca2 -119.2(2) 1_545 .
O3 Ca3 O7 Ca2 167.17(14) 1_545 .
O5 Ca3 O7 Ca2 105.9(4) 1_545 .
O10 Ca3 O7 Ca2 -124.63(17) . .
O11 Ca3 O7 Ca2 -15.9(3) . .
O12 Ca3 O7 Ca2 112.04(14) . .
P3 Ca3 O7 Ca2 35.6(5) 1_545 .
P1 Ca3 O7 Ca2 -126.31(11) 1_545 .
P2 Ca3 O7 Ca2 139.62(10) 1_545 .
O9 Ca3 O7 Ca5 136.56(19) . 1_655
O8 Ca3 O7 Ca5 57.07(15) . 1_655
O2 Ca3 O7 Ca5 -22.4(3) 1_545 1_655
O3 Ca3 O7 Ca5 -96.06(15) 1_545 1_655
O5 Ca3 O7 Ca5 -157.4(3) 1_545 1_655
O10 Ca3 O7 Ca5 -27.87(14) . 1_655
O11 Ca3 O7 Ca5 80.9(3) . 1_655
O12 Ca3 O7 Ca5 -151.19(17) . 1_655
P3 Ca3 O7 Ca5 132.4(4) 1_545 1_655
P1 Ca3 O7 Ca5 -29.55(15) 1_545 1_655
P2 Ca3 O7 Ca5 -123.61(13) 1_545 1_655
O7 Ca2 O8 P1 114.5(3) . 2_745
O9 Ca2 O8 P1 -165.8(3) . 2_745
O5 Ca2 O8 P1 -85.5(3) . 2_745
O3 Ca2 O8 P1 47.5(6) . 2_745
O2 Ca2 O8 P1 -12.7(3) . 2_745
O4 Ca2 O8 P1 169.0(3) . 2_745
O6 Ca2 O8 P1 -80.3(3) . 2_745
O1 Ca2 O8 P1 42.8(3) . 2_745
P2 Ca2 O8 P1 116.6(6) . 2_745
P3 Ca2 O8 P1 -79.0(3) . 2_745
P1 Ca2 O8 P1 15.0(3) . 2_745
O7 Ca2 O8 Ca3 -39.99(13) . .
O9 Ca2 O8 Ca3 39.70(13) . .
O5 Ca2 O8 Ca3 120.0(2) . .
O3 Ca2 O8 Ca3 -107.0(4) . .
O2 Ca2 O8 Ca3 -167.11(13) . .
O4 Ca2 O8 Ca3 14.6(3) . .
O6 Ca2 O8 Ca3 125.20(16) . .
O1 Ca2 O8 Ca3 -111.60(14) . .
P2 Ca2 O8 Ca3 -37.9(5) . .
P3 Ca2 O8 Ca3 126.58(10) . .
P1 Ca2 O8 Ca3 -139.41(10) . .
O7 Ca2 O8 Ca4 -136.09(19) . 2_655
O9 Ca2 O8 Ca4 -56.40(16) . 2_655
O5 Ca2 O8 Ca4 23.9(3) . 2_655
O3 Ca2 O8 Ca4 156.9(3) . 2_655
O2 Ca2 O8 Ca4 96.79(16) . 2_655
O4 Ca2 O8 Ca4 -81.5(3) . 2_655
O6 Ca2 O8 Ca4 29.11(14) . 2_655
O1 Ca2 O8 Ca4 152.30(18) . 2_655
P2 Ca2 O8 Ca4 -134.0(4) . 2_655
P3 Ca2 O8 Ca4 30.48(16) . 2_655
P1 Ca2 O8 Ca4 124.50(14) . 2_655
O9 Ca3 O8 P1 164.4(3) . 2_745
O7 Ca3 O8 P1 -116.0(3) . 2_745
O2 Ca3 O8 P1 11.6(3) 1_545 2_745
O3 Ca3 O8 P1 -49.8(6) 1_545 2_745
O5 Ca3 O8 P1 84.2(3) 1_545 2_745
O10 Ca3 O8 P1 -43.3(3) . 2_745
O11 Ca3 O8 P1 78.1(3) . 2_745
O12 Ca3 O8 P1 -172.3(2) . 2_745
P3 Ca3 O8 P1 78.2(3) 1_545 2_745
P1 Ca3 O8 P1 -15.8(3) 1_545 2_745
P2 Ca3 O8 P1 -118.8(6) 1_545 2_745
O9 Ca3 O8 Ca2 -40.05(13) . .
O7 Ca3 O8 Ca2 39.53(13) . .
O2 Ca3 O8 Ca2 167.15(13) 1_545 .
O3 Ca3 O8 Ca2 105.7(4) 1_545 .
O5 Ca3 O8 Ca2 -120.3(2) 1_545 .
O10 Ca3 O8 Ca2 112.22(15) . .
O11 Ca3 O8 Ca2 -126.37(15) . .
O12 Ca3 O8 Ca2 -16.8(3) . .
P3 Ca3 O8 Ca2 -126.23(10) 1_545 .
P1 Ca3 O8 Ca2 139.74(10) 1_545 .
P2 Ca3 O8 Ca2 36.7(5) 1_545 .
O9 Ca3 O8 Ca4 56.38(16) . 2_655
O7 Ca3 O8 Ca4 135.96(19) . 2_655
O2 Ca3 O8 Ca4 -96.42(16) 1_545 2_655
O3 Ca3 O8 Ca4 -157.9(3) 1_545 2_655
O5 Ca3 O8 Ca4 -23.8(3) 1_545 2_655
O10 Ca3 O8 Ca4 -151.35(19) . 2_655
O11 Ca3 O8 Ca4 -29.93(14) . 2_655
O12 Ca3 O8 Ca4 79.7(3) . 2_655
P3 Ca3 O8 Ca4 -29.80(15) 1_545 2_655
P1 Ca3 O8 Ca4 -123.83(14) 1_545 2_655
P2 Ca3 O8 Ca4 133.1(4) 1_545 2_655
O7 Ca3 O9 P3 165.3(4) . 2_645
O8 Ca3 O9 P3 -115.7(3) . 2_645
O2 Ca3 O9 P3 -49.9(6) 1_545 2_645
O3 Ca3 O9 P3 84.5(3) 1_545 2_645
O5 Ca3 O9 P3 11.9(3) 1_545 2_645
O10 Ca3 O9 P3 -168.6(3) . 2_645
O11 Ca3 O9 P3 -43.1(3) . 2_645
O12 Ca3 O9 P3 78.0(3) . 2_645
P3 Ca3 O9 P3 -15.8(3) 1_545 2_645
P1 Ca3 O9 P3 -116.5(6) 1_545 2_645
P2 Ca3 O9 P3 78.2(3) 1_545 2_645
O7 Ca3 O9 Ca2 -39.33(13) . .
O8 Ca3 O9 Ca2 39.75(13) . .
O2 Ca3 O9 Ca2 105.5(4) 1_545 .
O3 Ca3 O9 Ca2 -120.1(2) 1_545 .
O5 Ca3 O9 Ca2 167.33(14) 1_545 .
O10 Ca3 O9 Ca2 -13.2(3) . .
O11 Ca3 O9 Ca2 112.26(16) . .
O12 Ca3 O9 Ca2 -126.60(16) . .
P3 Ca3 O9 Ca2 139.61(11) 1_545 .
P1 Ca3 O9 Ca2 38.9(6) 1_545 .
P2 Ca3 O9 Ca2 -126.42(11) 1_545 .
O7 Ca3 O9 Ca1 56.65(16) . 3_675
O8 Ca3 O9 Ca1 135.74(18) . 3_675
O2 Ca3 O9 Ca1 -158.5(3) 1_545 3_675
O3 Ca3 O9 Ca1 -24.1(3) 1_545 3_675
O5 Ca3 O9 Ca1 -96.68(16) 1_545 3_675
O10 Ca3 O9 Ca1 82.8(3) . 3_675
O11 Ca3 O9 Ca1 -151.75(18) . 3_675
O12 Ca3 O9 Ca1 -30.61(14) . 3_675
P3 Ca3 O9 Ca1 -124.40(14) 1_545 3_675
P1 Ca3 O9 Ca1 134.9(5) 1_545 3_675
P2 Ca3 O9 Ca1 -30.43(15) 1_545 3_675
O7 Ca2 O9 P3 -163.9(3) . 2_645
O8 Ca2 O9 P3 115.9(3) . 2_645
O5 Ca2 O9 P3 -11.2(3) . 2_645
O3 Ca2 O9 P3 -84.1(3) . 2_645
O2 Ca2 O9 P3 49.7(6) . 2_645
O4 Ca2 O9 P3 -79.2(3) . 2_645
O6 Ca2 O9 P3 44.4(3) . 2_645
O1 Ca2 O9 P3 172.9(3) . 2_645
P2 Ca2 O9 P3 -77.9(3) . 2_645
P3 Ca2 O9 P3 16.3(3) . 2_645
P1 Ca2 O9 P3 119.5(6) . 2_645
O7 Ca2 O9 Ca3 39.94(14) . .
O8 Ca2 O9 Ca3 -40.23(14) . .
O5 Ca2 O9 Ca3 -167.33(15) . .
O3 Ca2 O9 Ca3 119.8(2) . .
O2 Ca2 O9 Ca3 -106.5(4) . .
O4 Ca2 O9 Ca3 124.67(16) . .
O6 Ca2 O9 Ca3 -111.74(16) . .
O1 Ca2 O9 Ca3 16.7(3) . .
P2 Ca2 O9 Ca3 125.92(11) . .
P3 Ca2 O9 Ca3 -139.82(11) . .
P1 Ca2 O9 Ca3 -36.7(5) . .
O7 Ca2 O9 Ca1 -56.42(16) . 3_675
O8 Ca2 O9 Ca1 -136.60(18) . 3_675
O5 Ca2 O9 Ca1 96.31(16) . 3_675
O3 Ca2 O9 Ca1 23.4(3) . 3_675
O2 Ca2 O9 Ca1 157.2(3) . 3_675
O4 Ca2 O9 Ca1 28.31(15) . 3_675
O6 Ca2 O9 Ca1 151.90(18) . 3_675
O1 Ca2 O9 Ca1 -79.6(3) . 3_675
P2 Ca2 O9 Ca1 29.56(15) . 3_675
P3 Ca2 O9 Ca1 123.82(13) . 3_675
P1 Ca2 O9 Ca1 -133.0(4) . 3_675
O9 Ca3 O10 P1 156.5(2) . 1_545
O7 Ca3 O10 P1 -176.5(3) . 1_545
O8 Ca3 O10 P1 104.6(3) . 1_545
O2 Ca3 O10 P1 8.8(2) 1_545 1_545
O3 Ca3 O10 P1 -78.9(3) 1_545 1_545
O5 Ca3 O10 P1 -24.1(3) 1_545 1_545
O11 Ca3 O10 P1 40.5(3) . 1_545
O12 Ca3 O10 P1 -105.5(2) . 1_545
P3 Ca3 O10 P1 9.2(3) 1_545 1_545
P2 Ca3 O10 P1 -89.1(2) 1_545 1_545
O9 Ca3 O10 Ca5 11.2(4) . 1_655
O7 Ca3 O10 Ca5 38.22(19) . 1_655
O8 Ca3 O10 Ca5 -40.7(2) . 1_655
O2 Ca3 O10 Ca5 -136.5(3) 1_545 1_655
O3 Ca3 O10 Ca5 135.9(3) 1_545 1_655
O5 Ca3 O10 Ca5 -169.39(16) 1_545 1_655
O11 Ca3 O10 Ca5 -104.8(2) . 1_655
O12 Ca3 O10 Ca5 109.3(2) . 1_655
P3 Ca3 O10 Ca5 -136.01(15) 1_545 1_655
P1 Ca3 O10 Ca5 -145.3(4) 1_545 1_655
P2 Ca3 O10 Ca5 125.69(18) 1_545 1_655
O9 Ca3 O10 Ca1 -109.5(3) . 1_545
O7 Ca3 O10 Ca1 -82.46(19) . 1_545
O8 Ca3 O10 Ca1 -161.4(2) . 1_545
O2 Ca3 O10 Ca1 102.9(2) 1_545 1_545
O3 Ca3 O10 Ca1 15.21(18) 1_545 1_545
O5 Ca3 O10 Ca1 69.9(2) 1_545 1_545
O11 Ca3 O10 Ca1 134.53(17) . 1_545
O12 Ca3 O10 Ca1 -11.4(2) . 1_545
P3 Ca3 O10 Ca1 103.31(16) 1_545 1_545
P1 Ca3 O10 Ca1 94.1(2) 1_545 1_545
P2 Ca3 O10 Ca1 5.02(16) 1_545 1_545
O9 Ca3 O11 P3 100.9(3) . 1_545
O7 Ca3 O11 P3 155.2(2) . 1_545
O8 Ca3 O11 P3 179.7(3) . 1_545
O2 Ca3 O11 P3 -82.7(2) 1_545 1_545
O3 Ca3 O11 P3 -28.5(3) 1_545 1_545
O5 Ca3 O11 P3 5.7(2) 1_545 1_545
O10 Ca3 O11 P3 -110.6(2) . 1_545
O12 Ca3 O11 P3 36.2(3) . 1_545
P1 Ca3 O11 P3 -92.5(2) 1_545 1_545
P2 Ca3 O11 P3 4.5(3) 1_545 1_545
O9 Ca3 O11 Ca4 -39.4(2) . 2_655
O7 Ca3 O11 Ca4 14.9(4) . 2_655
O8 Ca3 O11 Ca4 39.38(18) . 2_655
O2 Ca3 O11 Ca4 136.9(2) 1_545 2_655
O3 Ca3 O11 Ca4 -168.81(14) 1_545 2_655
O5 Ca3 O11 Ca4 -134.7(3) 1_545 2_655
O10 Ca3 O11 Ca4 109.1(2) . 2_655
O12 Ca3 O11 Ca4 -104.15(19) . 2_655
P3 Ca3 O11 Ca4 -140.3(3) 1_545 2_655
P1 Ca3 O11 Ca4 127.17(16) 1_545 2_655
P2 Ca3 O11 Ca4 -135.84(13) 1_545 2_655
O9 Ca3 O11 Ca5 -160.7(2) . 2_645
O7 Ca3 O11 Ca5 -106.4(3) . 2_645
O8 Ca3 O11 Ca5 -81.88(19) . 2_645
O2 Ca3 O11 Ca5 15.66(18) 1_545 2_645
O3 Ca3 O11 Ca5 69.9(2) 1_545 2_645
O5 Ca3 O11 Ca5 104.1(2) 1_545 2_645
O10 Ca3 O11 Ca5 -12.2(2) . 2_645
O12 Ca3 O11 Ca5 134.58(17) . 2_645
P3 Ca3 O11 Ca5 98.4(3) 1_545 2_645
P1 Ca3 O11 Ca5 5.90(16) 1_545 2_645
P2 Ca3 O11 Ca5 102.89(16) 1_545 2_645
O5 Ca4 O12 P2 72.0(3) 1_545 1_545
O6 Ca4 O12 P2 160.8(3) 2_645 1_545
O11 Ca4 O12 P2 1.5(4) 2_645 1_545
O4 Ca4 O12 P2 -5.88(16) 1_545 1_545
Cl1B Ca4 O12 P2 -71.2(3) 3_565 1_545
Cl1A Ca4 O12 P2 -121.2(3) 3_565 1_545
O8 Ca4 O12 P2 169.88(17) 2_645 1_545
Cl1A Ca4 O12 P2 -133.4(3) . 1_545
Cl1B Ca4 O12 P2 -60.0(3) 1_545 1_545
P3 Ca4 O12 P2 83.4(2) 1_545 1_545
O5 Ca4 O12 Ca1 -121.3(3) 1_545 3_675
O6 Ca4 O12 Ca1 -32.5(2) 2_645 3_675
O11 Ca4 O12 Ca1 168.2(2) 2_645 3_675
O4 Ca4 O12 Ca1 160.8(3) 1_545 3_675
Cl1B Ca4 O12 Ca1 95.5(2) 3_565 3_675
Cl1A Ca4 O12 Ca1 45.6(2) 3_565 3_675
O8 Ca4 O12 Ca1 -23.4(4) 2_645 3_675
P2 Ca4 O12 Ca1 166.7(4) 1_545 3_675
Cl1A Ca4 O12 Ca1 33.3(2) . 3_675
Cl1B Ca4 O12 Ca1 106.8(2) 1_545 3_675
P3 Ca4 O12 Ca1 -109.9(2) 1_545 3_675
O5 Ca4 O12 Ca3 -16.98(19) 1_545 .
O6 Ca4 O12 Ca3 71.83(18) 2_645 .
O11 Ca4 O12 Ca3 -87.5(3) 2_645 .
O4 Ca4 O12 Ca3 -94.8(2) 1_545 .
Cl1B Ca4 O12 Ca3 -160.19(17) 3_565 .
Cl1A Ca4 O12 Ca3 149.9(2) 3_565 .
O8 Ca4 O12 Ca3 80.9(3) 2_645 .
P2 Ca4 O12 Ca3 -89.0(2) 1_545 .
Cl1A Ca4 O12 Ca3 137.6(2) . .
Cl1B Ca4 O12 Ca3 -148.91(16) 1_545 .
P3 Ca4 O12 Ca3 -5.59(14) 1_545 .
O9 Ca3 O12 P2 179.6(2) . 1_545
O7 Ca3 O12 P2 101.0(2) . 1_545
O8 Ca3 O12 P2 155.6(2) . 1_545
O2 Ca3 O12 P2 -29.1(3) 1_545 1_545
O3 Ca3 O12 P2 6.0(2) 1_545 1_545
O5 Ca3 O12 P2 -82.3(2) 1_545 1_545
O10 Ca3 O12 P2 36.7(3) . 1_545
O11 Ca3 O12 P2 -109.2(2) . 1_545
P3 Ca3 O12 P2 -93.1(2) 1_545 1_545
P1 Ca3 O12 P2 3.7(3) 1_545 1_545
O9 Ca3 O12 Ca1 40.31(18) . 3_675
O7 Ca3 O12 Ca1 -38.29(18) . 3_675
O8 Ca3 O12 Ca1 16.3(3) . 3_675
O2 Ca3 O12 Ca1 -168.45(13) 1_545 3_675
O3 Ca3 O12 Ca1 -133.3(2) 1_545 3_675
O5 Ca3 O12 Ca1 138.4(2) 1_545 3_675
O10 Ca3 O12 Ca1 -102.6(2) . 3_675
O11 Ca3 O12 Ca1 111.52(18) . 3_675
P3 Ca3 O12 Ca1 127.57(14) 1_545 3_675
P1 Ca3 O12 Ca1 -135.58(12) 1_545 3_675
P2 Ca3 O12 Ca1 -139.3(3) 1_545 3_675
O9 Ca3 O12 Ca4 -81.39(18) . .
O7 Ca3 O12 Ca4 -159.99(19) . .
O8 Ca3 O12 Ca4 -105.4(2) . .
O2 Ca3 O12 Ca4 69.9(2) 1_545 .
O3 Ca3 O12 Ca4 105.0(2) 1_545 .
O5 Ca3 O12 Ca4 16.73(17) 1_545 .
O10 Ca3 O12 Ca4 135.66(16) . .
O11 Ca3 O12 Ca4 -10.2(2) . .
P3 Ca3 O12 Ca4 5.87(15) 1_545 .
P1 Ca3 O12 Ca4 102.72(15) 1_545 .
P2 Ca3 O12 Ca4 99.0(3) 1_545 .
Ca5 O1 P1 O8 27.5(5) 1_655 2_755
Ca1 O1 P1 O8 -131.7(2) . 2_755
Ca2 O1 P1 O8 132.0(2) . 2_755
Ca5 O1 P1 O10 150.4(4) 1_655 1_565
Ca1 O1 P1 O10 -8.78(19) . 1_565
Ca2 O1 P1 O10 -105.1(2) . 1_565
Ca5 O1 P1 O2 -97.9(4) 1_655 .
Ca1 O1 P1 O2 103.0(3) . .
Ca2 O1 P1 O2 6.6(3) . .
Ca5 O1 P1 Ca1 159.2(5) 1_655 .
Ca2 O1 P1 Ca1 -96.32(19) . .
Ca5 O1 P1 Ca2 -104.5(4) 1_655 .
Ca1 O1 P1 Ca2 96.32(19) . .
Ca5 O1 P1 Ca3 -147.7(3) 1_655 1_565
Ca1 O1 P1 Ca3 53.13(19) . 1_565
Ca2 O1 P1 Ca3 -43.19(18) . 1_565
Ca5 O1 P1 Ca5 -62.1(4) 1_655 2_655
Ca1 O1 P1 Ca5 138.79(12) . 2_655
Ca2 O1 P1 Ca5 42.5(2) . 2_655
Ca5 O1 P1 Ca4 72.2(3) 1_655 1_665
Ca1 O1 P1 Ca4 -86.95(14) . 1_665
Ca2 O1 P1 Ca4 176.73(15) . 1_665
Ca5 O2 P1 O1 123.1(4) 2_655 .
Ca3 O2 P1 O1 -101.1(4) 1_565 .
Ca2 O2 P1 O1 -8.0(4) . .
Ca5 O2 P1 O8 -3.2(6) 2_655 2_755
Ca3 O2 P1 O8 132.6(3) 1_565 2_755
Ca2 O2 P1 O8 -134.3(3) . 2_755
Ca5 O2 P1 O10 -122.0(4) 2_655 1_565
Ca3 O2 P1 O10 13.8(3) 1_565 1_565
Ca2 O2 P1 O10 106.9(3) . 1_565
Ca5 O2 P1 Ca1 178.9(3) 2_655 .
Ca3 O2 P1 Ca1 -45.4(3) 1_565 .
Ca2 O2 P1 Ca1 47.8(3) . .
Ca5 O2 P1 Ca2 131.1(6) 2_655 .
Ca3 O2 P1 Ca2 -93.14(18) 1_565 .
Ca5 O2 P1 Ca3 -135.8(6) 2_655 1_565
Ca2 O2 P1 Ca3 93.14(18) . 1_565
Ca3 O2 P1 Ca5 135.8(6) 1_565 2_655
Ca2 O2 P1 Ca5 -131.1(6) . 2_655
Ca5 O2 P1 Ca4 -8.1(17) 2_655 1_665
Ca3 O2 P1 Ca4 127.7(12) 1_565 1_665
Ca2 O2 P1 Ca4 -139.2(12) . 1_665
O3 Ca1 P1 O1 97.9(3) . .
O4 Ca1 P1 O1 20.2(2) 3_675 .
O12 Ca1 P1 O1 178.7(2) 3_675 .
O10 Ca1 P1 O1 -170.0(2) 1_565 .
Cl1B Ca1 P1 O1 -55.2(3) 3_675 .
Cl1A Ca1 P1 O1 -110.9(3) 3_675 .
Cl1A Ca1 P1 O1 -122.3(3) 1_665 .
Cl1B Ca1 P1 O1 -42.5(2) 1_655 .
P2 Ca1 P1 O1 97.4(2) . .
O3 Ca1 P1 O8 -178.2(5) . 2_755
O4 Ca1 P1 O8 104.1(4) 3_675 2_755
O12 Ca1 P1 O8 -97.3(4) 3_675 2_755
O1 Ca1 P1 O8 84.0(5) . 2_755
O10 Ca1 P1 O8 -86.0(5) 1_565 2_755
Cl1B Ca1 P1 O8 28.8(5) 3_675 2_755
Cl1A Ca1 P1 O8 -26.9(5) 3_675 2_755
Cl1A Ca1 P1 O8 -38.4(5) 1_665 2_755
Cl1B Ca1 P1 O8 41.5(5) 1_655 2_755
P2 Ca1 P1 O8 -178.7(4) . 2_755
O3 Ca1 P1 O10 -92.1(3) . 1_565
O4 Ca1 P1 O10 -169.8(2) 3_675 1_565
O12 Ca1 P1 O10 -11.3(2) 3_675 1_565
O1 Ca1 P1 O10 170.0(2) . 1_565
Cl1B Ca1 P1 O10 114.8(2) 3_675 1_565
Cl1A Ca1 P1 O10 59.1(2) 3_675 1_565
Cl1A Ca1 P1 O10 47.7(2) 1_665 1_565
Cl1B Ca1 P1 O10 127.5(2) 1_655 1_565
P2 Ca1 P1 O10 -92.6(2) . 1_565
O3 Ca1 P1 O2 -0.9(4) . .
O4 Ca1 P1 O2 -78.6(3) 3_675 .
O12 Ca1 P1 O2 79.9(3) 3_675 .
O1 Ca1 P1 O2 -98.8(4) . .
O10 Ca1 P1 O2 91.2(4) 1_565 .
Cl1B Ca1 P1 O2 -153.9(3) 3_675 .
Cl1A Ca1 P1 O2 150.3(3) 3_675 .
Cl1A Ca1 P1 O2 138.9(3) 1_665 .
Cl1B Ca1 P1 O2 -141.3(3) 1_655 .
P2 Ca1 P1 O2 -1.4(3) . .
O3 Ca1 P1 Ca2 33.3(2) . .
O4 Ca1 P1 Ca2 -44.40(13) 3_675 .
O12 Ca1 P1 Ca2 114.15(12) 3_675 .
O1 Ca1 P1 Ca2 -64.6(2) . .
O10 Ca1 P1 Ca2 125.4(2) 1_565 .
Cl1B Ca1 P1 Ca2 -119.74(14) 3_675 .
Cl1A Ca1 P1 Ca2 -175.46(14) 3_675 .
Cl1A Ca1 P1 Ca2 173.09(15) 1_665 .
Cl1B Ca1 P1 Ca2 -107.08(14) 1_655 .
P2 Ca1 P1 Ca2 32.79(8) . .
O3 Ca1 P1 Ca3 -32.7(2) . 1_565
O4 Ca1 P1 Ca3 -110.37(13) 3_675 1_565
O12 Ca1 P1 Ca3 48.17(12) 3_675 1_565
O1 Ca1 P1 Ca3 -130.5(2) . 1_565
O10 Ca1 P1 Ca3 59.5(2) 1_565 1_565
Cl1B Ca1 P1 Ca3 174.29(14) 3_675 1_565
Cl1A Ca1 P1 Ca3 118.57(14) 3_675 1_565
Cl1A Ca1 P1 Ca3 107.12(15) 1_665 1_565
Cl1B Ca1 P1 Ca3 -173.05(14) 1_655 1_565
P2 Ca1 P1 Ca3 -33.18(8) . 1_565
O3 Ca1 P1 Ca5 0.3(3) . 2_655
O4 Ca1 P1 Ca5 -77.4(2) 3_675 2_655
O12 Ca1 P1 Ca5 81.1(2) 3_675 2_655
O1 Ca1 P1 Ca5 -97.6(3) . 2_655
O10 Ca1 P1 Ca5 92.4(3) 1_565 2_655
Cl1B Ca1 P1 Ca5 -152.8(2) 3_675 2_655
Cl1A Ca1 P1 Ca5 151.5(2) 3_675 2_655
Cl1A Ca1 P1 Ca5 140.1(2) 1_665 2_655
Cl1B Ca1 P1 Ca5 -140.1(2) 1_655 2_655
P2 Ca1 P1 Ca5 -0.2(2) . 2_655
O3 Ca1 P1 Ca4 -179.3(2) . 1_665
O4 Ca1 P1 Ca4 102.96(13) 3_675 1_665
O12 Ca1 P1 Ca4 -98.49(13) 3_675 1_665
O1 Ca1 P1 Ca4 82.8(2) . 1_665
O10 Ca1 P1 Ca4 -87.2(2) 1_565 1_665
Cl1B Ca1 P1 Ca4 27.63(14) 3_675 1_665
Cl1A Ca1 P1 Ca4 -28.10(14) 3_675 1_665
Cl1A Ca1 P1 Ca4 -39.55(14) 1_665 1_665
Cl1B Ca1 P1 Ca4 40.28(13) 1_655 1_665
P2 Ca1 P1 Ca4 -179.84(9) . 1_665
O7 Ca2 P1 O1 1.1(3) . .
O8 Ca2 P1 O1 78.5(3) . .
O9 Ca2 P1 O1 75.0(6) . .
O5 Ca2 P1 O1 -155.3(3) . .
O3 Ca2 P1 O1 -84.6(3) . .
O2 Ca2 P1 O1 171.6(4) . .
O4 Ca2 P1 O1 -83.9(3) . .
O6 Ca2 P1 O1 148.5(3) . .
P2 Ca2 P1 O1 -87.7(2) . .
P3 Ca2 P1 O1 177.5(2) . .
O7 Ca2 P1 O8 -94.4(3) . 2_755
O8 Ca2 P1 O8 -17.0(3) . 2_755
O9 Ca2 P1 O8 -20.5(6) . 2_755
O5 Ca2 P1 O8 109.2(3) . 2_755
O3 Ca2 P1 O8 179.9(3) . 2_755
O2 Ca2 P1 O8 76.1(4) . 2_755
O4 Ca2 P1 O8 -179.4(3) . 2_755
O6 Ca2 P1 O8 53.0(4) . 2_755
O1 Ca2 P1 O8 -95.5(4) . 2_755
P2 Ca2 P1 O8 176.7(3) . 2_755
P3 Ca2 P1 O8 82.0(3) . 2_755
O7 Ca2 P1 O10 100.9(2) . 1_565
O8 Ca2 P1 O10 178.3(2) . 1_565
O9 Ca2 P1 O10 174.8(5) . 1_565
O5 Ca2 P1 O10 -55.5(2) . 1_565
O3 Ca2 P1 O10 15.2(2) . 1_565
O2 Ca2 P1 O10 -88.6(4) . 1_565
O4 Ca2 P1 O10 15.9(3) . 1_565
O6 Ca2 P1 O10 -111.7(2) . 1_565
O1 Ca2 P1 O10 99.8(2) . 1_565
P2 Ca2 P1 O10 12.0(2) . 1_565
P3 Ca2 P1 O10 -82.7(2) . 1_565
O7 Ca2 P1 O2 -170.5(3) . .
O8 Ca2 P1 O2 -93.1(3) . .
O9 Ca2 P1 O2 -96.6(6) . .
O5 Ca2 P1 O2 33.1(3) . .
O3 Ca2 P1 O2 103.8(3) . .
O4 Ca2 P1 O2 104.5(3) . .
O6 Ca2 P1 O2 -23.1(3) . .
O1 Ca2 P1 O2 -171.6(4) . .
P2 Ca2 P1 O2 100.6(3) . .
P3 Ca2 P1 O2 5.9(3) . .
O7 Ca2 P1 Ca1 53.92(14) . .
O8 Ca2 P1 Ca1 131.34(13) . .
O9 Ca2 P1 Ca1 127.9(5) . .
O5 Ca2 P1 Ca1 -102.43(12) . .
O3 Ca2 P1 Ca1 -31.74(15) . .
O2 Ca2 P1 Ca1 -135.6(3) . .
O4 Ca2 P1 Ca1 -31.04(16) . .
O6 Ca2 P1 Ca1 -158.66(13) . .
O1 Ca2 P1 Ca1 52.8(2) . .
P2 Ca2 P1 Ca1 -34.91(7) . .
P3 Ca2 P1 Ca1 -129.63(7) . .
O7 Ca2 P1 Ca3 136.23(15) . 1_565
O8 Ca2 P1 Ca3 -146.34(13) . 1_565
O9 Ca2 P1 Ca3 -149.8(5) . 1_565
O5 Ca2 P1 Ca3 -20.11(10) . 1_565
O3 Ca2 P1 Ca3 50.58(14) . 1_565
O2 Ca2 P1 Ca3 -53.2(3) . 1_565
O4 Ca2 P1 Ca3 51.28(14) . 1_565
O6 Ca2 P1 Ca3 -76.34(13) . 1_565
O1 Ca2 P1 Ca3 135.1(2) . 1_565
P2 Ca2 P1 Ca3 47.40(6) . 1_565
P3 Ca2 P1 Ca3 -47.32(6) . 1_565
O7 Ca2 P1 Ca5 -143.98(14) . 2_655
O8 Ca2 P1 Ca5 -66.55(12) . 2_655
O9 Ca2 P1 Ca5 -70.0(5) . 2_655
O5 Ca2 P1 Ca5 59.68(12) . 2_655
O3 Ca2 P1 Ca5 130.37(15) . 2_655
O2 Ca2 P1 Ca5 26.5(3) . 2_655
O4 Ca2 P1 Ca5 131.07(15) . 2_655
O6 Ca2 P1 Ca5 3.45(12) . 2_655
O1 Ca2 P1 Ca5 -145.1(2) . 2_655
P2 Ca2 P1 Ca5 127.19(7) . 2_655
P3 Ca2 P1 Ca5 32.47(7) . 2_655
O7 Ca2 P1 Ca4 -4.03(18) . 1_665
O8 Ca2 P1 Ca4 73.40(16) . 1_665
O9 Ca2 P1 Ca4 69.9(5) . 1_665
O5 Ca2 P1 Ca4 -160.37(14) . 1_665
O3 Ca2 P1 Ca4 -89.69(17) . 1_665
O2 Ca2 P1 Ca4 166.5(3) . 1_665
O4 Ca2 P1 Ca4 -88.98(19) . 1_665
O6 Ca2 P1 Ca4 143.40(15) . 1_665
O1 Ca2 P1 Ca4 -5.1(2) . 1_665
P2 Ca2 P1 Ca4 -92.86(12) . 1_665
P3 Ca2 P1 Ca4 172.42(11) . 1_665
Ca1 O4 P2 O12 133.2(4) 3_675 1_565
Ca4 O4 P2 O12 -8.4(2) 1_565 1_565
Ca2 O4 P2 O12 -106.4(2) . 1_565
Ca1 O4 P2 O7 9.9(5) 3_675 3_675
Ca4 O4 P2 O7 -131.6(2) 1_565 3_675
Ca2 O4 P2 O7 130.4(2) . 3_675
Ca1 O4 P2 O3 -110.6(4) 3_675 .
Ca4 O4 P2 O3 107.9(2) 1_565 .
Ca2 O4 P2 O3 9.9(3) . .
Ca1 O4 P2 Ca4 141.5(5) 3_675 1_565
Ca2 O4 P2 Ca4 -98.0(2) . 1_565
Ca1 O4 P2 Ca2 -120.5(4) 3_675 .
Ca4 O4 P2 Ca2 98.0(2) 1_565 .
Ca1 O4 P2 Ca3 -159.1(3) 3_675 1_565
Ca4 O4 P2 Ca3 59.40(17) 1_565 1_565
Ca2 O4 P2 Ca3 -38.61(18) . 1_565
Ca1 O4 P2 Ca1 -76.7(4) 3_675 .
Ca4 O4 P2 Ca1 141.78(10) 1_565 .
Ca2 O4 P2 Ca1 43.8(2) . .
Ca1 O4 P2 Ca5 58.9(4) 3_675 3_575
Ca4 O4 P2 Ca5 -82.63(13) 1_565 3_575
Ca2 O4 P2 Ca5 179.36(14) . 3_575
Ca1 O3 P2 O12 -124.3(4) . 1_565
Ca3 O3 P2 O12 10.3(4) 1_565 1_565
Ca2 O3 P2 O12 103.5(3) . 1_565
Ca1 O3 P2 O7 -0.4(6) . 3_675
Ca3 O3 P2 O7 134.2(3) 1_565 3_675
Ca2 O3 P2 O7 -132.5(3) . 3_675
Ca1 O3 P2 O4 120.9(4) . .
Ca3 O3 P2 O4 -104.5(3) 1_565 .
Ca2 O3 P2 O4 -11.2(3) . .
Ca1 O3 P2 Ca4 179.6(3) . 1_565
Ca3 O3 P2 Ca4 -45.8(3) 1_565 1_565
Ca2 O3 P2 Ca4 47.5(3) . 1_565
Ca1 O3 P2 Ca2 132.1(6) . .
Ca3 O3 P2 Ca2 -93.28(17) 1_565 .
Ca1 O3 P2 Ca3 -134.6(6) . 1_565
Ca2 O3 P2 Ca3 93.28(17) . 1_565
Ca3 O3 P2 Ca1 134.6(6) 1_565 .
Ca2 O3 P2 Ca1 -132.1(6) . .
Ca1 O3 P2 Ca5 -4.7(17) . 3_575
Ca3 O3 P2 Ca5 129.9(12) 1_565 3_575
Ca2 O3 P2 Ca5 -136.8(12) . 3_575
O7 Ca2 P2 O12 171.3(2) . 1_565
O8 Ca2 P2 O12 169.2(5) . 1_565
O9 Ca2 P2 O12 94.3(2) . 1_565
O5 Ca2 P2 O12 8.5(2) . 1_565
O3 Ca2 P2 O12 -96.2(4) . 1_565
O2 Ca2 P2 O12 -62.4(2) . 1_565
O4 Ca2 P2 O12 96.8(2) . 1_565
O6 Ca2 P2 O12 8.3(3) . 1_565
O1 Ca2 P2 O12 -118.2(2) . 1_565
P3 Ca2 P2 O12 4.6(2) . 1_565
P1 Ca2 P2 O12 -90.0(2) . 1_565
O7 Ca2 P2 O7 -15.2(4) . 3_675
O8 Ca2 P2 O7 -17.3(6) . 3_675
O9 Ca2 P2 O7 -92.2(3) . 3_675
O5 Ca2 P2 O7 -178.0(3) . 3_675
O3 Ca2 P2 O7 77.2(4) . 3_675
O2 Ca2 P2 O7 111.1(3) . 3_675
O4 Ca2 P2 O7 -89.7(4) . 3_675
O6 Ca2 P2 O7 -178.2(3) . 3_675
O1 Ca2 P2 O7 55.3(3) . 3_675
P3 Ca2 P2 O7 178.1(3) . 3_675
P1 Ca2 P2 O7 83.5(3) . 3_675
O7 Ca2 P2 O4 74.5(2) . .
O8 Ca2 P2 O4 72.4(5) . .
O9 Ca2 P2 O4 -2.5(2) . .
O5 Ca2 P2 O4 -88.2(3) . .
O3 Ca2 P2 O4 167.0(4) . .
O2 Ca2 P2 O4 -159.2(2) . .
O6 Ca2 P2 O4 -88.5(3) . .
O1 Ca2 P2 O4 145.0(3) . .
P3 Ca2 P2 O4 -92.2(2) . .
P1 Ca2 P2 O4 173.2(2) . .
O7 Ca2 P2 O3 -92.5(3) . .
O8 Ca2 P2 O3 -94.5(6) . .
O9 Ca2 P2 O3 -169.4(3) . .
O5 Ca2 P2 O3 104.8(3) . .
O2 Ca2 P2 O3 33.8(3) . .
O4 Ca2 P2 O3 -167.0(4) . .
O6 Ca2 P2 O3 104.6(3) . .
O1 Ca2 P2 O3 -22.0(3) . .
P3 Ca2 P2 O3 100.9(3) . .
P1 Ca2 P2 O3 6.3(3) . .
O7 Ca2 P2 Ca4 131.72(12) . 1_565
O8 Ca2 P2 Ca4 129.6(5) . 1_565
O9 Ca2 P2 Ca4 54.75(13) . 1_565
O5 Ca2 P2 Ca4 -31.04(14) . 1_565
O3 Ca2 P2 Ca4 -135.8(3) . 1_565
O2 Ca2 P2 Ca4 -101.97(11) . 1_565
O4 Ca2 P2 Ca4 57.2(2) . 1_565
O6 Ca2 P2 Ca4 -31.27(15) . 1_565
O1 Ca2 P2 Ca4 -157.77(12) . 1_565
P3 Ca2 P2 Ca4 -34.96(7) . 1_565
P1 Ca2 P2 Ca4 -129.56(7) . 1_565
O7 Ca2 P2 Ca3 -146.08(12) . 1_565
O8 Ca2 P2 Ca3 -148.2(5) . 1_565
O9 Ca2 P2 Ca3 136.95(14) . 1_565
O5 Ca2 P2 Ca3 51.16(14) . 1_565
O3 Ca2 P2 Ca3 -53.6(3) . 1_565
O2 Ca2 P2 Ca3 -19.77(9) . 1_565
O4 Ca2 P2 Ca3 139.4(2) . 1_565
O6 Ca2 P2 Ca3 50.93(14) . 1_565
O1 Ca2 P2 Ca3 -75.57(11) . 1_565
P3 Ca2 P2 Ca3 47.24(5) . 1_565
P1 Ca2 P2 Ca3 -47.36(5) . 1_565
O7 Ca2 P2 Ca1 -66.38(12) . .
O8 Ca2 P2 Ca1 -68.5(5) . .
O9 Ca2 P2 Ca1 -143.35(14) . .
O5 Ca2 P2 Ca1 130.85(15) . .
O3 Ca2 P2 Ca1 26.1(3) . .
O2 Ca2 P2 Ca1 59.92(11) . .
O4 Ca2 P2 Ca1 -140.9(2) . .
O6 Ca2 P2 Ca1 130.62(15) . .
O1 Ca2 P2 Ca1 4.12(12) . .
P3 Ca2 P2 Ca1 126.93(7) . .
P1 Ca2 P2 Ca1 32.33(7) . .
O7 Ca2 P2 Ca5 73.51(15) . 3_575
O8 Ca2 P2 Ca5 71.4(5) . 3_575
O9 Ca2 P2 Ca5 -3.46(17) . 3_575
O5 Ca2 P2 Ca5 -89.25(16) . 3_575
O3 Ca2 P2 Ca5 166.0(3) . 3_575
O2 Ca2 P2 Ca5 -160.18(13) . 3_575
O4 Ca2 P2 Ca5 -1.0(2) . 3_575
O6 Ca2 P2 Ca5 -89.48(18) . 3_575
O1 Ca2 P2 Ca5 144.02(14) . 3_575
P3 Ca2 P2 Ca5 -93.17(11) . 3_575
P1 Ca2 P2 Ca5 172.23(10) . 3_575
O3 Ca1 P2 O12 72.6(5) . 1_565
O4 Ca1 P2 O12 -174.0(3) 3_675 1_565
O12 Ca1 P2 O12 -34.8(4) 3_675 1_565
O1 Ca1 P2 O12 102.5(3) . 1_565
O10 Ca1 P2 O12 44.2(3) 1_565 1_565
Cl1B Ca1 P2 O12 157.0(5) 3_675 1_565
Cl1A Ca1 P2 O12 -11.4(6) 3_675 1_565
O9 Ca1 P2 O12 -105.9(3) 3_675 1_565
P1 Ca1 P2 O12 73.8(3) . 1_565
Cl1A Ca1 P2 O12 -11.9(4) 1_665 1_565
Cl1B Ca1 P2 O12 160.8(4) 1_655 1_565
O3 Ca1 P2 O7 179.6(6) . 3_675
O4 Ca1 P2 O7 -67.0(3) 3_675 3_675
O12 Ca1 P2 O7 72.3(3) 3_675 3_675
O1 Ca1 P2 O7 -150.5(3) . 3_675
O10 Ca1 P2 O7 151.2(3) 1_565 3_675
Cl1B Ca1 P2 O7 -95.9(5) 3_675 3_675
Cl1A Ca1 P2 O7 95.7(6) 3_675 3_675
O9 Ca1 P2 O7 1.2(3) 3_675 3_675
P1 Ca1 P2 O7 -179.1(3) . 3_675
Cl1A Ca1 P2 O7 95.1(4) 1_665 3_675
Cl1B Ca1 P2 O7 -92.2(4) 1_655 3_675
O3 Ca1 P2 O4 -71.8(5) . .
O4 Ca1 P2 O4 41.6(3) 3_675 .
O12 Ca1 P2 O4 -179.2(3) 3_675 .
O1 Ca1 P2 O4 -41.9(3) . .
O10 Ca1 P2 O4 -100.2(3) 1_565 .
Cl1B Ca1 P2 O4 12.6(5) 3_675 .
Cl1A Ca1 P2 O4 -155.8(6) 3_675 .
O9 Ca1 P2 O4 109.7(3) 3_675 .
P1 Ca1 P2 O4 -70.6(2) . .
Cl1A Ca1 P2 O4 -156.3(4) 1_665 .
Cl1B Ca1 P2 O4 16.4(4) 1_655 .
O4 Ca1 P2 O3 113.4(5) 3_675 .
O12 Ca1 P2 O3 -107.3(5) 3_675 .
O1 Ca1 P2 O3 29.9(5) . .
O10 Ca1 P2 O3 -28.4(5) 1_565 .
Cl1B Ca1 P2 O3 84.4(7) 3_675 .
Cl1A Ca1 P2 O3 -84.0(8) 3_675 .
O9 Ca1 P2 O3 -178.5(5) 3_675 .
P1 Ca1 P2 O3 1.2(5) . .
Cl1A Ca1 P2 O3 -84.5(6) 1_665 .
Cl1B Ca1 P2 O3 88.2(5) 1_655 .
O3 Ca1 P2 Ca4 -0.6(5) . 1_565
O4 Ca1 P2 Ca4 112.8(2) 3_675 1_565
O12 Ca1 P2 Ca4 -108.0(2) 3_675 1_565
O1 Ca1 P2 Ca4 29.3(3) . 1_565
O10 Ca1 P2 Ca4 -29.0(3) 1_565 1_565
Cl1B Ca1 P2 Ca4 83.8(5) 3_675 1_565
Cl1A Ca1 P2 Ca4 -84.6(6) 3_675 1_565
O9 Ca1 P2 Ca4 -179.1(2) 3_675 1_565
P1 Ca1 P2 Ca4 0.6(2) . 1_565
Cl1A Ca1 P2 Ca4 -85.1(4) 1_665 1_565
Cl1B Ca1 P2 Ca4 87.6(4) 1_655 1_565
O3 Ca1 P2 Ca2 -34.7(5) . .
O4 Ca1 P2 Ca2 78.74(15) 3_675 .
O12 Ca1 P2 Ca2 -142.02(14) 3_675 .
O1 Ca1 P2 Ca2 -4.78(14) . .
O10 Ca1 P2 Ca2 -63.06(13) 1_565 .
Cl1B Ca1 P2 Ca2 49.8(5) 3_675 .
Cl1A Ca1 P2 Ca2 -118.6(6) 3_675 .
O9 Ca1 P2 Ca2 146.87(15) 3_675 .
P1 Ca1 P2 Ca2 -33.45(8) . .
Cl1A Ca1 P2 Ca2 -119.2(4) 1_665 .
Cl1B Ca1 P2 Ca2 53.5(3) 1_655 .
O3 Ca1 P2 Ca3 32.6(5) . 1_565
O4 Ca1 P2 Ca3 145.98(15) 3_675 1_565
O12 Ca1 P2 Ca3 -74.78(14) 3_675 1_565
O1 Ca1 P2 Ca3 62.46(14) . 1_565
O10 Ca1 P2 Ca3 4.18(13) 1_565 1_565
Cl1B Ca1 P2 Ca3 117.0(5) 3_675 1_565
Cl1A Ca1 P2 Ca3 -51.4(6) 3_675 1_565
O9 Ca1 P2 Ca3 -145.90(15) 3_675 1_565
P1 Ca1 P2 Ca3 33.79(8) . 1_565
Cl1A Ca1 P2 Ca3 -51.9(4) 1_665 1_565
Cl1B Ca1 P2 Ca3 120.8(3) 1_655 1_565
O3 Ca1 P2 Ca5 178.6(5) . 3_575
O4 Ca1 P2 Ca5 -68.01(18) 3_675 3_575
O12 Ca1 P2 Ca5 71.23(18) 3_675 3_575
O1 Ca1 P2 Ca5 -151.53(16) . 3_575
O10 Ca1 P2 Ca5 150.19(16) 1_565 3_575
Cl1B Ca1 P2 Ca5 -97.0(5) 3_675 3_575
Cl1A Ca1 P2 Ca5 94.6(6) 3_675 3_575
O9 Ca1 P2 Ca5 0.1(2) 3_675 3_575
P1 Ca1 P2 Ca5 179.80(12) . 3_575
Cl1A Ca1 P2 Ca5 94.1(4) 1_665 3_575
Cl1B Ca1 P2 Ca5 -93.2(3) 1_655 3_575
Ca4 O5 P3 O11 -122.0(4) 1_565 1_565
Ca2 O5 P3 O11 102.5(3) . 1_565
Ca3 O5 P3 O11 9.4(3) 1_565 1_565
Ca4 O5 P3 O9 2.6(6) 1_565 2_655
Ca2 O5 P3 O9 -132.8(4) . 2_655
Ca3 O5 P3 O9 134.0(3) 1_565 2_655
Ca4 O5 P3 O6 122.8(4) 1_565 .
Ca2 O5 P3 O6 -12.7(3) . .
Ca3 O5 P3 O6 -105.9(3) 1_565 .
Ca4 O5 P3 Ca5 -179.1(3) 1_565 2_655
Ca2 O5 P3 Ca5 45.5(3) . 2_655
Ca3 O5 P3 Ca5 -47.7(3) 1_565 2_655
Ca4 O5 P3 Ca3 -131.4(6) 1_565 1_565
Ca2 O5 P3 Ca3 93.20(16) . 1_565
Ca4 O5 P3 Ca2 135.4(6) 1_565 .
Ca3 O5 P3 Ca2 -93.20(16) 1_565 .
Ca2 O5 P3 Ca4 -135.4(6) . 1_565
Ca3 O5 P3 Ca4 131.4(6) 1_565 1_565
Ca4 O5 P3 Ca1 6.3(16) 1_565 4_586
Ca2 O5 P3 Ca1 -129.2(11) . 4_586
Ca3 O5 P3 Ca1 137.6(11) 1_565 4_586
Ca4 O6 P3 O11 139.9(6) 2_655 1_565
Ca5 O6 P3 O11 -8.5(2) 2_655 1_565
Ca2 O6 P3 O11 -105.3(2) . 1_565
Ca4 O6 P3 O9 15.8(6) 2_655 2_655
Ca5 O6 P3 O9 -132.7(2) 2_655 2_655
Ca2 O6 P3 O9 130.6(2) . 2_655
Ca4 O6 P3 O5 -104.2(5) 2_655 .
Ca5 O6 P3 O5 107.4(2) 2_655 .
Ca2 O6 P3 O5 10.6(3) . .
Ca4 O6 P3 Ca5 148.4(6) 2_655 2_655
Ca2 O6 P3 Ca5 -96.76(19) . 2_655
Ca4 O6 P3 Ca3 -154.3(4) 2_655 1_565
Ca5 O6 P3 Ca3 57.2(2) 2_655 1_565
Ca2 O6 P3 Ca3 -39.5(2) . 1_565
Ca4 O6 P3 Ca2 -114.8(5) 2_655 .
Ca5 O6 P3 Ca2 96.76(19) 2_655 .
Ca4 O6 P3 Ca4 -70.3(5) 2_655 1_565
Ca5 O6 P3 Ca4 141.21(11) 2_655 1_565
Ca2 O6 P3 Ca4 44.4(2) . 1_565
Ca4 O6 P3 Ca1 64.0(5) 2_655 4_586
Ca5 O6 P3 Ca1 -84.40(15) 2_655 4_586
Ca2 O6 P3 Ca1 178.84(15) . 4_586
O7 Ca2 P3 O11 171.7(6) . 1_565
O8 Ca2 P3 O11 95.8(3) . 1_565
O9 Ca2 P3 O11 172.7(3) . 1_565
O5 Ca2 P3 O11 -95.8(4) . 1_565
O3 Ca2 P3 O11 -60.3(3) . 1_565
O2 Ca2 P3 O11 9.9(3) . 1_565
O4 Ca2 P3 O11 -116.8(3) . 1_565
O6 Ca2 P3 O11 98.5(3) . 1_565
O1 Ca2 P3 O11 8.2(3) . 1_565
P2 Ca2 P3 O11 -87.9(2) . 1_565
P1 Ca2 P3 O11 6.9(3) . 1_565
O7 Ca2 P3 O9 -17.1(7) . 2_655
O8 Ca2 P3 O9 -93.0(4) . 2_655
O9 Ca2 P3 O9 -16.1(3) . 2_655
O5 Ca2 P3 O9 75.4(4) . 2_655
O3 Ca2 P3 O9 110.9(3) . 2_655
O2 Ca2 P3 O9 -178.9(4) . 2_655
O4 Ca2 P3 O9 54.4(4) . 2_655
O6 Ca2 P3 O9 -90.3(4) . 2_655
O1 Ca2 P3 O9 179.4(3) . 2_655
P2 Ca2 P3 O9 83.3(3) . 2_655
P1 Ca2 P3 O9 178.1(3) . 2_655
O7 Ca2 P3 O5 -92.5(6) . .
O8 Ca2 P3 O5 -168.4(3) . .
O9 Ca2 P3 O5 -91.5(3) . .
O3 Ca2 P3 O5 35.5(3) . .
O2 Ca2 P3 O5 105.6(3) . .
O4 Ca2 P3 O5 -21.0(3) . .
O6 Ca2 P3 O5 -165.8(4) . .
O1 Ca2 P3 O5 104.0(3) . .
P2 Ca2 P3 O5 7.8(3) . .
P1 Ca2 P3 O5 102.6(3) . .
O7 Ca2 P3 O6 73.2(6) . .
O8 Ca2 P3 O6 -2.7(3) . .
O9 Ca2 P3 O6 74.2(3) . .
O5 Ca2 P3 O6 165.8(4) . .
O3 Ca2 P3 O6 -158.7(3) . .
O2 Ca2 P3 O6 -88.6(3) . .
O4 Ca2 P3 O6 144.7(3) . .
O1 Ca2 P3 O6 -90.2(3) . .
P2 Ca2 P3 O6 173.6(2) . .
P1 Ca2 P3 O6 -91.6(2) . .
O7 Ca2 P3 Ca5 129.8(6) . 2_655
O8 Ca2 P3 Ca5 53.86(14) . 2_655
O9 Ca2 P3 Ca5 130.76(13) . 2_655
O5 Ca2 P3 Ca5 -137.7(3) . 2_655
O3 Ca2 P3 Ca5 -102.20(11) . 2_655
O2 Ca2 P3 Ca5 -32.07(14) . 2_655
O4 Ca2 P3 Ca5 -158.73(13) . 2_655
O6 Ca2 P3 Ca5 56.5(2) . 2_655
O1 Ca2 P3 Ca5 -33.69(16) . 2_655
P2 Ca2 P3 Ca5 -129.87(7) . 2_655
P1 Ca2 P3 Ca5 -35.07(7) . 2_655
O7 Ca2 P3 Ca3 -147.7(6) . 1_565
O8 Ca2 P3 Ca3 136.35(14) . 1_565
O9 Ca2 P3 Ca3 -146.75(14) . 1_565
O5 Ca2 P3 Ca3 -55.2(3) . 1_565
O3 Ca2 P3 Ca3 -19.72(10) . 1_565
O2 Ca2 P3 Ca3 50.42(14) . 1_565
O4 Ca2 P3 Ca3 -76.24(12) . 1_565
O6 Ca2 P3 Ca3 139.0(2) . 1_565
O1 Ca2 P3 Ca3 48.80(14) . 1_565
P2 Ca2 P3 Ca3 -47.38(6) . 1_565
P1 Ca2 P3 Ca3 47.42(6) . 1_565
O7 Ca2 P3 Ca4 -68.0(6) . 1_565
O8 Ca2 P3 Ca4 -143.90(13) . 1_565
O9 Ca2 P3 Ca4 -67.00(12) . 1_565
O5 Ca2 P3 Ca4 24.5(3) . 1_565
O3 Ca2 P3 Ca4 60.04(11) . 1_565
O2 Ca2 P3 Ca4 130.17(16) . 1_565
O4 Ca2 P3 Ca4 3.51(12) . 1_565
O6 Ca2 P3 Ca4 -141.2(2) . 1_565
O1 Ca2 P3 Ca4 128.55(15) . 1_565
P2 Ca2 P3 Ca4 32.37(7) . 1_565
P1 Ca2 P3 Ca4 127.17(7) . 1_565
O7 Ca2 P3 Ca1 71.4(6) . 4_586
O8 Ca2 P3 Ca1 -4.49(17) . 4_586
O9 Ca2 P3 Ca1 72.42(17) . 4_586
O5 Ca2 P3 Ca1 164.0(3) . 4_586
O3 Ca2 P3 Ca1 -160.55(13) . 4_586
O2 Ca2 P3 Ca1 -90.41(16) . 4_586
O4 Ca2 P3 Ca1 142.93(14) . 4_586
O6 Ca2 P3 Ca1 -1.8(2) . 4_586
O1 Ca2 P3 Ca1 -92.03(19) . 4_586
P2 Ca2 P3 Ca1 171.79(10) . 4_586
P1 Ca2 P3 Ca1 -93.41(12) . 4_586
O2 Ca5 Cl1A Cl1A 48(2) 2_645 3_565
O10 Ca5 Cl1A Cl1A -19(2) 1_455 3_565
O1 Ca5 Cl1A Cl1A -155(2) 1_455 3_565
O11 Ca5 Cl1A Cl1A 121(2) 2_655 3_565
O6 Ca5 Cl1A Cl1A 68(2) 2_645 3_565
Cl1B Ca5 Cl1A Cl1A -178(3) . 3_565
O7 Ca5 Cl1A Cl1A -84(2) 1_455 3_565
P3 Ca5 Cl1A Cl1A 94(2) 2_645 3_565
Cl1B Ca5 Cl1A Cl1A -179(2) 3_575 3_565
P1 Ca5 Cl1A Cl1A 8(3) 2_645 3_565
O2 Ca5 Cl1A Ca1 -83.4(4) 2_645 3_675
O10 Ca5 Cl1A Ca1 -149.8(3) 1_455 3_675
O1 Ca5 Cl1A Ca1 73.9(4) 1_455 3_675
O11 Ca5 Cl1A Ca1 -10.3(3) 2_655 3_675
O6 Ca5 Cl1A Ca1 -63.3(3) 2_645 3_675
Cl1B Ca5 Cl1A Ca1 50.6(2) . 3_675
O7 Ca5 Cl1A Ca1 145.1(3) 1_455 3_675
P3 Ca5 Cl1A Ca1 -36.7(2) 2_645 3_675
Cl1B Ca5 Cl1A Ca1 50.4(3) 3_575 3_675
Cl1A Ca5 Cl1A Ca1 -131(2) 3_565 3_675
P1 Ca5 Cl1A Ca1 -122.9(3) 2_645 3_675
O2 Ca5 Cl1A Ca4 175.4(2) 2_645 3_565
O10 Ca5 Cl1A Ca4 109.0(3) 1_455 3_565
O1 Ca5 Cl1A Ca4 -27.3(4) 1_455 3_565
O11 Ca5 Cl1A Ca4 -111.6(2) 2_655 3_565
O6 Ca5 Cl1A Ca4 -164.5(3) 2_645 3_565
Cl1B Ca5 Cl1A Ca4 -50.6(3) . 3_565
O7 Ca5 Cl1A Ca4 43.9(3) 1_455 3_565
P3 Ca5 Cl1A Ca4 -137.9(2) 2_645 3_565
Cl1B Ca5 Cl1A Ca4 -50.8(3) 3_575 3_565
Cl1A Ca5 Cl1A Ca4 128(2) 3_565 3_565
P1 Ca5 Cl1A Ca4 135.9(3) 2_645 3_565
O2 Ca5 Cl1A Ca4 4.1(5) 2_645 .
O10 Ca5 Cl1A Ca4 -62.26(19) 1_455 .
O1 Ca5 Cl1A Ca4 161.42(17) 1_455 .
O11 Ca5 Cl1A Ca4 77.2(2) 2_655 .
O6 Ca5 Cl1A Ca4 24.24(17) 2_645 .
Cl1B Ca5 Cl1A Ca4 138.1(5) . .
O7 Ca5 Cl1A Ca4 -127.38(19) 1_455 .
P3 Ca5 Cl1A Ca4 50.82(17) 2_645 .
Cl1B Ca5 Cl1A Ca4 137.90(14) 3_575 .
Cl1A Ca5 Cl1A Ca4 -44(2) 3_565 .
P1 Ca5 Cl1A Ca4 -35.3(6) 2_645 .
O2 Ca5 Cl1A Ca1 88.3(4) 2_645 1_445
O10 Ca5 Cl1A Ca1 21.95(19) 1_455 1_445
O1 Ca5 Cl1A Ca1 -114.4(2) 1_455 1_445
O11 Ca5 Cl1A Ca1 161.4(2) 2_655 1_445
O6 Ca5 Cl1A Ca1 108.5(2) 2_645 1_445
Cl1B Ca5 Cl1A Ca1 -137.6(5) . 1_445
O7 Ca5 Cl1A Ca1 -43.2(2) 1_455 1_445
P3 Ca5 Cl1A Ca1 135.0(2) 2_645 1_445
Cl1B Ca5 Cl1A Ca1 -137.88(15) 3_575 1_445
Cl1A Ca5 Cl1A Ca1 41(2) 3_565 1_445
P1 Ca5 Cl1A Ca1 48.9(6) 2_645 1_445
O2 Ca5 Cl1A Ca5 48(2) 2_645 3_565
O10 Ca5 Cl1A Ca5 -19(2) 1_455 3_565
O1 Ca5 Cl1A Ca5 -155(2) 1_455 3_565
O11 Ca5 Cl1A Ca5 121(2) 2_655 3_565
O6 Ca5 Cl1A Ca5 68(2) 2_645 3_565
Cl1B Ca5 Cl1A Ca5 -178(3) . 3_565
O7 Ca5 Cl1A Ca5 -84(2) 1_455 3_565
P3 Ca5 Cl1A Ca5 94(2) 2_645 3_565
Cl1B Ca5 Cl1A Ca5 -179(2) 3_575 3_565
Cl1A Ca5 Cl1A Ca5 0.000(2) 3_565 3_565
P1 Ca5 Cl1A Ca5 8(3) 2_645 3_565
O5 Ca4 Cl1A Cl1A 140.2(18) 1_545 3_565
O6 Ca4 Cl1A Cl1A -161(2) 2_645 3_565
O11 Ca4 Cl1A Cl1A -31(2) 2_645 3_565
O12 Ca4 Cl1A Cl1A 104(2) . 3_565
O4 Ca4 Cl1A Cl1A 60(2) 1_545 3_565
Cl1B Ca4 Cl1A Cl1A -3(2) 3_565 3_565
O8 Ca4 Cl1A Cl1A -100(2) 2_645 3_565
P2 Ca4 Cl1A Cl1A 84(2) 1_545 3_565
Cl1B Ca4 Cl1A Cl1A -2.0(18) 1_545 3_565
P3 Ca4 Cl1A Cl1A 172.9(17) 1_545 3_565
O5 Ca4 Cl1A Ca5 -87.2(3) 1_545 .
O6 Ca4 Cl1A Ca5 -28.21(18) 2_645 .
O11 Ca4 Cl1A Ca5 101.4(3) 2_645 .
O12 Ca4 Cl1A Ca5 -123.3(3) . .
O4 Ca4 Cl1A Ca5 -167.40(19) 1_545 .
Cl1B Ca4 Cl1A Ca5 129.93(16) 3_565 .
Cl1A Ca4 Cl1A Ca5 133(2) 3_565 .
O8 Ca4 Cl1A Ca5 33.1(2) 2_645 .
P2 Ca4 Cl1A Ca5 -143.8(2) 1_545 .
Cl1B Ca4 Cl1A Ca5 130.5(3) 1_545 .
P3 Ca4 Cl1A Ca5 -54.5(4) 1_545 .
O5 Ca4 Cl1A Ca1 12.7(4) 1_545 3_675
O6 Ca4 Cl1A Ca1 71.7(2) 2_645 3_675
O11 Ca4 Cl1A Ca1 -158.7(2) 2_645 3_675
O12 Ca4 Cl1A Ca1 -23.36(18) . 3_675
O4 Ca4 Cl1A Ca1 -67.5(2) 1_545 3_675
Cl1B Ca4 Cl1A Ca1 -130.15(16) 3_565 3_675
Cl1A Ca4 Cl1A Ca1 -127(2) 3_565 3_675
O8 Ca4 Cl1A Ca1 133.0(2) 2_645 3_675
P2 Ca4 Cl1A Ca1 -43.91(19) 1_545 3_675
Cl1B Ca4 Cl1A Ca1 -129.5(3) 1_545 3_675
P3 Ca4 Cl1A Ca1 45.4(4) 1_545 3_675
O5 Ca4 Cl1A Ca4 140.2(18) 1_545 3_565
O6 Ca4 Cl1A Ca4 -161(2) 2_645 3_565
O11 Ca4 Cl1A Ca4 -31(2) 2_645 3_565
O12 Ca4 Cl1A Ca4 104(2) . 3_565
O4 Ca4 Cl1A Ca4 60(2) 1_545 3_565
Cl1B Ca4 Cl1A Ca4 -3(2) 3_565 3_565
Cl1A Ca4 Cl1A Ca4 0.000(5) 3_565 3_565
O8 Ca4 Cl1A Ca4 -100(2) 2_645 3_565
P2 Ca4 Cl1A Ca4 84(2) 1_545 3_565
Cl1B Ca4 Cl1A Ca4 -2.0(18) 1_545 3_565
P3 Ca4 Cl1A Ca4 172.9(17) 1_545 3_565
O5 Ca4 Cl1A Ca1 -175.45(18) 1_545 1_445
O6 Ca4 Cl1A Ca1 -116.5(3) 2_645 1_445
O11 Ca4 Cl1A Ca1 13.1(4) 2_645 1_445
O12 Ca4 Cl1A Ca1 148.5(3) . 1_445
O4 Ca4 Cl1A Ca1 104.3(2) 1_545 1_445
Cl1B Ca4 Cl1A Ca1 41.7(3) 3_565 1_445
Cl1A Ca4 Cl1A Ca1 44.3(18) 3_565 1_445
O8 Ca4 Cl1A Ca1 -55.2(2) 2_645 1_445
P2 Ca4 Cl1A Ca1 127.90(18) 1_545 1_445
Cl1B Ca4 Cl1A Ca1 42.28(12) 1_545 1_445
P3 Ca4 Cl1A Ca1 -142.78(13) 1_545 1_445
O5 Ca4 Cl1A Ca5 100.4(2) 1_545 3_565
O6 Ca4 Cl1A Ca5 159.3(3) 2_645 3_565
O11 Ca4 Cl1A Ca5 -71.0(4) 2_645 3_565
O12 Ca4 Cl1A Ca5 64.3(2) . 3_565
O4 Ca4 Cl1A Ca5 20.2(2) 1_545 3_565
Cl1B Ca4 Cl1A Ca5 -42.5(2) 3_565 3_565
Cl1A Ca4 Cl1A Ca5 -39.9(18) 3_565 3_565
O8 Ca4 Cl1A Ca5 -139.38(19) 2_645 3_565
P2 Ca4 Cl1A Ca5 43.73(15) 1_545 3_565
Cl1B Ca4 Cl1A Ca5 -41.90(13) 1_545 3_565
P3 Ca4 Cl1A Ca5 133.04(16) 1_545 3_565
O2 Ca5 Cl1B Cl1B -45.1(16) 2_645 3_575
O10 Ca5 Cl1B Cl1B 155.0(13) 1_455 3_575
O1 Ca5 Cl1B Cl1B 20.1(14) 1_455 3_575
O11 Ca5 Cl1B Cl1B -66.7(14) 2_655 3_575
O6 Ca5 Cl1B Cl1B -119.3(14) 2_645 3_575
Cl1A Ca5 Cl1B Cl1B -179.0(18) . 3_575
O7 Ca5 Cl1B Cl1B 85.2(14) 1_455 3_575
P3 Ca5 Cl1B Cl1B -91.9(14) 2_645 3_575
Cl1A Ca5 Cl1B Cl1B -179.4(13) 3_565 3_575
P1 Ca5 Cl1B Cl1B -5.9(18) 2_645 3_575
O2 Ca5 Cl1B Ca1 82.4(3) 2_645 3_675
O10 Ca5 Cl1B Ca1 -77.6(3) 1_455 3_675
O1 Ca5 Cl1B Ca1 147.5(3) 1_455 3_675
O11 Ca5 Cl1B Ca1 60.7(2) 2_655 3_675
O6 Ca5 Cl1B Ca1 8.1(2) 2_645 3_675
Cl1A Ca5 Cl1B Ca1 -51.6(3) . 3_675
O7 Ca5 Cl1B Ca1 -147.3(2) 1_455 3_675
P3 Ca5 Cl1B Ca1 35.54(19) 2_645 3_675
Cl1B Ca5 Cl1B Ca1 127.4(16) 3_575 3_675
Cl1A Ca5 Cl1B Ca1 -52.0(3) 3_565 3_675
P1 Ca5 Cl1B Ca1 121.5(3) 2_645 3_675
O2 Ca5 Cl1B Ca4 -174.2(2) 2_645 3_565
O10 Ca5 Cl1B Ca4 25.8(3) 1_455 3_565
O1 Ca5 Cl1B Ca4 -109.1(2) 1_455 3_565
O11 Ca5 Cl1B Ca4 164.1(2) 2_655 3_565
O6 Ca5 Cl1B Ca4 111.5(2) 2_645 3_565
Cl1A Ca5 Cl1B Ca4 51.8(3) . 3_565
O7 Ca5 Cl1B Ca4 -43.9(2) 1_455 3_565
P3 Ca5 Cl1B Ca4 138.97(17) 2_645 3_565
Cl1B Ca5 Cl1B Ca4 -129.2(15) 3_575 3_565
Cl1A Ca5 Cl1B Ca4 51.4(3) 3_565 3_565
P1 Ca5 Cl1B Ca4 -135.1(3) 2_645 3_565
O2 Ca5 Cl1B Ca5 -45.1(16) 2_645 3_575
O10 Ca5 Cl1B Ca5 155.0(13) 1_455 3_575
O1 Ca5 Cl1B Ca5 20.1(14) 1_455 3_575
O11 Ca5 Cl1B Ca5 -66.7(14) 2_655 3_575
O6 Ca5 Cl1B Ca5 -119.3(14) 2_645 3_575
Cl1A Ca5 Cl1B Ca5 -179.0(18) . 3_575
O7 Ca5 Cl1B Ca5 85.2(14) 1_455 3_575
P3 Ca5 Cl1B Ca5 -91.9(14) 2_645 3_575
Cl1B Ca5 Cl1B Ca5 0 3_575 3_575
Cl1A Ca5 Cl1B Ca5 -179.4(13) 3_565 3_575
P1 Ca5 Cl1B Ca5 -5.9(18) 2_645 3_575
O2 Ca5 Cl1B Ca1 -87.2(4) 2_645 1_455
O10 Ca5 Cl1B Ca1 112.9(2) 1_455 1_455
O1 Ca5 Cl1B Ca1 -22.05(16) 1_455 1_455
O11 Ca5 Cl1B Ca1 -108.87(19) 2_655 1_455
O6 Ca5 Cl1B Ca1 -161.46(18) 2_645 1_455
Cl1A Ca5 Cl1B Ca1 138.8(5) . 1_455
O7 Ca5 Cl1B Ca1 43.1(2) 1_455 1_455
P3 Ca5 Cl1B Ca1 -134.01(16) 2_645 1_455
Cl1B Ca5 Cl1B Ca1 -42.1(13) 3_575 1_455
Cl1A Ca5 Cl1B Ca1 138.46(12) 3_565 1_455
P1 Ca5 Cl1B Ca1 -48.1(5) 2_645 1_455
O2 Ca5 Cl1B Ca4 -4.4(4) 2_645 1_565
O10 Ca5 Cl1B Ca4 -164.31(17) 1_455 1_565
O1 Ca5 Cl1B Ca4 60.77(16) 1_455 1_565
O11 Ca5 Cl1B Ca4 -26.05(15) 2_655 1_565
O6 Ca5 Cl1B Ca4 -78.64(18) 2_645 1_565
Cl1A Ca5 Cl1B Ca4 -138.4(5) . 1_565
O7 Ca5 Cl1B Ca4 125.93(17) 1_455 1_565
P3 Ca5 Cl1B Ca4 -51.19(13) 2_645 1_565
Cl1B Ca5 Cl1B Ca4 40.7(13) 3_575 1_565
Cl1A Ca5 Cl1B Ca4 -138.72(12) 3_565 1_565
P1 Ca5 Cl1B Ca4 34.8(5) 2_645 1_565
